data_4131780
loop_
_publ_author_name
'Wendel, Daniel'
'Reiter, Dominik'
'Porzelt, Amelie'
'Altmann, Philipp J.'
'Inoue, Shigeyoshi'
'Rieger, Bernhard'

_publ_section_title
;
 Silicon and Oxygen's Bond of Affection: An Acyclic Three-Coordinate
 Silanone and Its Transformation to an Iminosiloxysilylene.
;
_journal_issue 47
_journal_name_full 'Journal of the American Chemical Society'
_journal_page_first 17193
_journal_page_last 17198
_journal_paper_doi 10.1021/jacs.7b10634
_journal_volume 139
_journal_year 2017
_chemical_compound_source 'see text'
_chemical_formula_moiety 'C39 H63 N3 O Si2'
_chemical_formula_sum 'C39 H63 N3 O Si2'
_chemical_formula_weight 646.10
_space_group_IT_number 14
_space_group_name_Hall '-P 2ybc'
_space_group_name_H-M_alt 'P 1 21/c 1'
_symmetry_cell_setting monoclinic
_symmetry_Int_Tables_number 14
_symmetry_space_group_name_Hall '-P 2ybc'
_symmetry_space_group_name_H-M 'P 1 21/c 1'
_atom_sites_solution_hydrogens geom
_cell_angle_alpha 90
_cell_angle_beta 92.58(2)
_cell_angle_gamma 90
_cell_formula_units_Z 8
_cell_length_a 13.987(10)
_cell_length_b 21.397(15)
_cell_length_c 27.532(19)
_cell_measurement_reflns_used 7358
_cell_measurement_temperature 100
_cell_measurement_theta_max 25.8283
_cell_measurement_theta_min 2.3366
_cell_volume 8231(10)
_computing_cell_refinement 'SAINT (Bruker, 2014)'
_computing_data_collection 'APEX III Control Software (Bruker, 2015)'
_computing_data_reduction 'SAINT (Bruker, 2014)'
_computing_molecular_graphics 'PLATON (Spek, 2011)'
_computing_publication_material 'PLATON (Spek, 2011), enCIFer (Allen, 2014)'
_computing_structure_refinement 'SHELXL2014 (Sheldrick, 2014), SHELXLE (Huebschle, 2011)'
_computing_structure_solution 'SHELXT (Sheldrick, 2015)'
_diffrn_ambient_temperature 100
_diffrn_detector ' CMOS plate '
_diffrn_detector_area_resol_mean 16
_diffrn_measured_fraction_theta_full 0.984
_diffrn_measured_fraction_theta_max 0.984
_diffrn_measurement_device ' \k-geometry diffractometer '
_diffrn_measurement_device_type ' Bruker Photon CMOS '
_diffrn_measurement_method ' phi- and omega-rotation '
_diffrn_radiation_monochromator 'Helios optic'
_diffrn_radiation_probe x-ray
_diffrn_radiation_source 'TXS rotating anode'
_diffrn_radiation_type MoK\a
_diffrn_radiation_wavelength 0.71073
_diffrn_reflns_av_R_equivalents 0.0786
_diffrn_reflns_av_unetI/netI 0.0402
_diffrn_reflns_limit_h_max 16
_diffrn_reflns_limit_h_min -16
_diffrn_reflns_limit_k_max 25
_diffrn_reflns_limit_k_min -25
_diffrn_reflns_limit_l_max 32
_diffrn_reflns_limit_l_min -32
_diffrn_reflns_number 193064
_diffrn_reflns_reduction_process
;
;
_diffrn_reflns_theta_full 25.03
_diffrn_reflns_theta_max 25.03
_diffrn_reflns_theta_min 1.92
_exptl_absorpt_coefficient_mu 0.117
_exptl_absorpt_correction_T_max 0.7453
_exptl_absorpt_correction_T_min 0.6460
_exptl_absorpt_correction_type multi-scan
_exptl_absorpt_process_details 'SADABS 2014/5, Bruker, 2014'
_exptl_crystal_colour 'clear colourless'
_exptl_crystal_density_diffrn 1.043
_exptl_crystal_density_method 'Not Measured'
_exptl_crystal_description fragment
_exptl_crystal_F_000 2832
_exptl_crystal_size_max 0.534
_exptl_crystal_size_mid 0.144
_exptl_crystal_size_min 0.138
_refine_diff_density_max 0.533
_refine_diff_density_min -0.469
_refine_diff_density_rms 0.062
_refine_ls_extinction_coef 0.0031(2)
_refine_ls_extinction_expression FC^*^=KFC[1+0.001XFC^2^\L^3^/SIN(2\Q)]^-1/4^
_refine_ls_extinction_method 'shelxl-2014/7 (sheldrick 2014)'
_refine_ls_goodness_of_fit_ref 1.108
_refine_ls_hydrogen_treatment constr
_refine_ls_matrix_type full
_refine_ls_number_parameters 1300
_refine_ls_number_reflns 14326
_refine_ls_number_restraints 557
_refine_ls_restrained_S_all 1.118
_refine_ls_R_factor_all 0.1059
_refine_ls_R_factor_gt 0.0788
_refine_ls_shift/su_max 0.001
_refine_ls_shift/su_mean 0.000
_refine_ls_structure_factor_coef Fsqd
_refine_ls_weighting_details 'W=1/[\S^2^(FO^2^)+(0.0344P)^2^+20.6132P] WHERE P=(FO^2^+2FC^2^)/3'
_refine_ls_weighting_scheme calc
_refine_ls_wR_factor_gt 0.1647
_refine_ls_wR_factor_ref 0.1786
_reflns_number_gt 11065
_reflns_number_total 14326
_reflns_threshold_expression I>2\s(I)
_cod_data_source_file ja7b10634_si_002.cif
_cod_data_source_block 2b
_cod_original_sg_symbol_H-M 'P 21/c'
_cod_database_code 4131780

loop_
_space_group_symop_id
_space_group_symop_operation_xyz
1 x,y,z
2 -x,1/2+y,1/2-z
3 -x,-y,-z
4 x,1/2-y,1/2+z

loop_
_atom_site_label
_atom_site_type_symbol
_atom_site_fract_x
_atom_site_fract_y
_atom_site_fract_z
_atom_site_U_iso_or_equiv
_atom_site_adp_type
_atom_site_occupancy
_atom_site_site_symmetry_order
_atom_site_calc_flag
_atom_site_refinement_flags_posn
_atom_site_refinement_flags_adp
_atom_site_refinement_flags_occupancy
_atom_site_disorder_assembly
_atom_site_disorder_group
Si1 Si -0.05858(7) 0.72250(5) 0.44546(3) 0.0313(2) Uani 1 1 d . . . . .
Si2 Si -0.11395(7) 0.75277(5) 0.52161(3) 0.0335(3) Uani 1 1 d . . . . .
O1 O -0.12617(19) 0.69161(14) 0.40699(9) 0.0453(7) Uani 1 1 d . . . . .
N1 N 0.0550(2) 0.73967(16) 0.43946(10) 0.0374(8) Uani 1 1 d . . . . .
N2 N 0.13176(19) 0.77043(16) 0.36702(10) 0.0346(7) Uani 1 1 d . . . . .
N3 N 0.1693(2) 0.67880(16) 0.39691(10) 0.0367(8) Uani 1 1 d . . . . .
C1 C 0.1126(2) 0.72996(19) 0.40359(12) 0.0339(9) Uani 1 1 d . . . . .
C2 C 0.1989(2) 0.7434(2) 0.33714(13) 0.0426(10) Uani 1 1 d . . . . .
H2 H 0.2237 0.7618 0.3089 0.051 Uiso 1 1 calc R U . . .
C3 C 0.2220(3) 0.6871(2) 0.35529(13) 0.0438(10) Uani 1 1 d . . . . .
H3 H 0.2659 0.6583 0.3424 0.053 Uiso 1 1 calc R U . . .
C5 C 0.0121(3) 0.84627(18) 0.33720(13) 0.0353(9) Uani 1 1 d . . . . .
C10 C -0.0425(2) 0.79549(18) 0.30916(13) 0.0332(8) Uani 1 1 d . . . . .
H10 H -0.0203 0.7542 0.3224 0.040 Uiso 1 1 calc R U . . .
C11 C -0.0187(3) 0.7980(2) 0.25541(15) 0.0546(12) Uani 1 1 d . . . . .
H11A H -0.0538 0.7649 0.2376 0.082 Uiso 1 1 calc R U . . .
H11B H 0.0502 0.7918 0.2524 0.082 Uiso 1 1 calc R U . . .
H11C H -0.0373 0.8388 0.2419 0.082 Uiso 1 1 calc R U . . .
C12 C -0.1508(3) 0.79959(19) 0.31482(15) 0.0400(9) Uani 1 1 d . . . . .
H12A H -0.1817 0.7624 0.3005 0.060 Uiso 1 1 calc R U . . .
H12B H -0.1758 0.8370 0.2982 0.060 Uiso 1 1 calc R U . . .
H12C H -0.1641 0.8020 0.3494 0.060 Uiso 1 1 calc R U . . .
C4 C 0.0978(7) 0.8301(3) 0.3648(4) 0.0393(16) Uani 0.684(10) 1 d D U P A 11
C6 C -0.0153(6) 0.9087(4) 0.3399(3) 0.0485(19) Uani 0.684(10) 1 d D U P A 11
H6 H -0.0736 0.9214 0.3239 0.058 Uiso 0.684(10) 1 calc R U P A 11
C7 C 0.0398(6) 0.9529(3) 0.3654(3) 0.0503(16) Uani 0.684(10) 1 d D U P A 11
H7 H 0.0193 0.9952 0.3659 0.060 Uiso 0.684(10) 1 calc R U P A 11
C8 C 0.1234(6) 0.9360(4) 0.3898(3) 0.0499(15) Uani 0.684(10) 1 d D U P A 11
H8 H 0.1600 0.9670 0.4070 0.060 Uiso 0.684(10) 1 calc R U P A 11
C9 C 0.1560(5) 0.8742(4) 0.3900(2) 0.0457(14) Uani 0.684(10) 1 d D U P A 11
C13 C 0.2502(5) 0.8563(4) 0.4169(2) 0.0527(15) Uani 0.684(10) 1 d D U P A 11
H13 H 0.2612 0.8111 0.4098 0.063 Uiso 0.684(10) 1 calc R U P A 11
C14 C 0.2425(5) 0.8617(4) 0.4718(2) 0.060(2) Uani 0.684(10) 1 d D U P A 11
H14A H 0.3033 0.8493 0.4881 0.090 Uiso 0.684(10) 1 calc R U P A 11
H14B H 0.1913 0.8342 0.4824 0.090 Uiso 0.684(10) 1 calc R U P A 11
H14C H 0.2279 0.9050 0.4804 0.090 Uiso 0.684(10) 1 calc R U P A 11
C15 C 0.3354(6) 0.8901(4) 0.4013(3) 0.065(2) Uani 0.684(10) 1 d D U P A 11
H15A H 0.3925 0.8739 0.4190 0.098 Uiso 0.684(10) 1 calc R U P A 11
H15B H 0.3285 0.9347 0.4083 0.098 Uiso 0.684(10) 1 calc R U P A 11
H15C H 0.3418 0.8842 0.3663 0.098 Uiso 0.684(10) 1 calc R U P A 11
C4A C 0.0943(14) 0.8413(5) 0.3638(10) 0.025(3) Uani 0.316(10) 1 d D U P A 12
C6A C -0.0276(9) 0.9065(6) 0.3273(6) 0.026(3) Uani 0.316(10) 1 d D U P A 12
H6A H -0.0802 0.9115 0.3046 0.032 Uiso 0.316(10) 1 calc R U P A 12
C7A C 0.0125(9) 0.9578(5) 0.3516(5) 0.026(2) Uani 0.316(10) 1 d D U P A 12
H7A H -0.0149 0.9981 0.3468 0.032 Uiso 0.316(10) 1 calc R U P A 12
C8A C 0.0914(9) 0.9505(5) 0.3825(4) 0.026(2) Uani 0.316(10) 1 d D U P A 12
H8A H 0.1169 0.9859 0.3995 0.031 Uiso 0.316(10) 1 calc R U P A 12
C9A C 0.1352(7) 0.8922(5) 0.3896(4) 0.028(2) Uani 0.316(10) 1 d D U P A 12
C13A C 0.2298(7) 0.8864(6) 0.4197(3) 0.036(2) Uani 0.316(10) 1 d D U P A 12
H13A H 0.2434 0.8409 0.4245 0.043 Uiso 0.316(10) 1 calc R U P A 12
C14A C 0.2218(9) 0.9159(8) 0.4700(4) 0.049(3) Uani 0.316(10) 1 d D U P A 12
H14D H 0.2740 0.9006 0.4917 0.074 Uiso 0.316(10) 1 calc R U P A 12
H14E H 0.1603 0.9045 0.4831 0.074 Uiso 0.316(10) 1 calc R U P A 12
H14F H 0.2260 0.9615 0.4672 0.074 Uiso 0.316(10) 1 calc R U P A 12
C15A C 0.3130(8) 0.9146(8) 0.3964(5) 0.052(3) Uani 0.316(10) 1 d D U P A 12
H15D H 0.3684 0.9146 0.4195 0.077 Uiso 0.316(10) 1 calc R U P A 12
H15E H 0.2977 0.9576 0.3868 0.077 Uiso 0.316(10) 1 calc R U P A 12
H15F H 0.3279 0.8902 0.3676 0.077 Uiso 0.316(10) 1 calc R U P A 12
C16 C 0.1782(7) 0.6221(4) 0.4302(3) 0.0394(17) Uani 0.579(15) 1 d D U P B 9
C17 C 0.2458(6) 0.6273(4) 0.4701(3) 0.0417(16) Uani 0.579(15) 1 d D U P B 9
C18 C 0.2526(6) 0.5761(5) 0.5017(3) 0.0433(17) Uani 0.579(15) 1 d D U P B 9
H18 H 0.2961 0.5777 0.5292 0.052 Uiso 0.579(15) 1 calc R U P B 9
C19 C 0.1977(5) 0.5234(5) 0.4938(3) 0.0448(17) Uani 0.579(15) 1 d D U P B 9
H19 H 0.2049 0.4890 0.5155 0.054 Uiso 0.579(15) 1 calc R U P B 9
C20 C 0.1321(5) 0.5196(5) 0.4548(3) 0.0437(16) Uani 0.579(15) 1 d D U P B 9
H20 H 0.0946 0.4829 0.4502 0.052 Uiso 0.579(15) 1 calc R U P B 9
C21 C 0.1204(5) 0.5693(4) 0.4223(3) 0.0409(16) Uani 0.579(15) 1 d D U P B 9
C22 C 0.3075(6) 0.6847(4) 0.4774(3) 0.0482(18) Uani 0.579(15) 1 d D U P B 9
H22 H 0.2688 0.7216 0.4660 0.058 Uiso 0.579(15) 1 calc R U P B 9
C23 C 0.3967(7) 0.6811(7) 0.4460(4) 0.059(3) Uani 0.579(15) 1 d D U P B 9
H23A H 0.4304 0.7212 0.4474 0.089 Uiso 0.579(15) 1 calc R U P B 9
H23B H 0.3764 0.6717 0.4123 0.089 Uiso 0.579(15) 1 calc R U P B 9
H23C H 0.4395 0.6481 0.4586 0.089 Uiso 0.579(15) 1 calc R U P B 9
C24 C 0.3394(6) 0.6963(6) 0.5305(3) 0.061(2) Uani 0.579(15) 1 d D U P B 9
H24A H 0.3745 0.7359 0.5331 0.091 Uiso 0.579(15) 1 calc R U P B 9
H24B H 0.3811 0.6621 0.5421 0.091 Uiso 0.579(15) 1 calc R U P B 9
H24C H 0.2831 0.6983 0.5504 0.091 Uiso 0.579(15) 1 calc R U P B 9
C25 C 0.0518(5) 0.5637(4) 0.3783(3) 0.0418(18) Uani 0.579(15) 1 d D U P B 9
H25 H 0.0417 0.6065 0.3643 0.050 Uiso 0.579(15) 1 calc R U P B 9
C26 C 0.0971(7) 0.5223(6) 0.3394(4) 0.061(3) Uani 0.579(15) 1 d D U P B 9
H26A H 0.0548 0.5212 0.3100 0.091 Uiso 0.579(15) 1 calc R U P B 9
H26B H 0.1057 0.4797 0.3521 0.091 Uiso 0.579(15) 1 calc R U P B 9
H26C H 0.1593 0.5396 0.3314 0.091 Uiso 0.579(15) 1 calc R U P B 9
C27 C -0.0464(5) 0.5371(5) 0.3906(4) 0.044(2) Uani 0.579(15) 1 d D U P B 9
H27A H -0.0892 0.5379 0.3614 0.066 Uiso 0.579(15) 1 calc R U P B 9
H27B H -0.0738 0.5625 0.4161 0.066 Uiso 0.579(15) 1 calc R U P B 9
H27C H -0.0387 0.4939 0.4020 0.066 Uiso 0.579(15) 1 calc R U P B 9
C16A C 0.1817(9) 0.6370(5) 0.4336(4) 0.0321(19) Uani 0.421(15) 1 d D U P B 10
C17A C 0.2544(7) 0.6469(5) 0.4704(3) 0.0348(19) Uani 0.421(15) 1 d D U P B 10
C18A C 0.2645(7) 0.6004(6) 0.5061(3) 0.038(2) Uani 0.421(15) 1 d D U P B 10
H18A H 0.3137 0.6043 0.5309 0.045 Uiso 0.421(15) 1 calc R U P B 10
C19A C 0.2049(7) 0.5493(6) 0.5060(4) 0.038(2) Uani 0.421(15) 1 d D U P B 10
H19A H 0.2134 0.5187 0.5308 0.045 Uiso 0.421(15) 1 calc R U P B 10
C20A C 0.1328(6) 0.5417(6) 0.4704(4) 0.0357(19) Uani 0.421(15) 1 d D U P B 10
H20A H 0.0921 0.5062 0.4712 0.043 Uiso 0.421(15) 1 calc R U P B 10
C21A C 0.1193(6) 0.5858(5) 0.4334(3) 0.0330(18) Uani 0.421(15) 1 d D U P B 10
C22A C 0.3188(6) 0.7035(5) 0.4708(3) 0.040(2) Uani 0.421(15) 1 d D U P B 10
H22A H 0.2887 0.7355 0.4485 0.048 Uiso 0.421(15) 1 calc R U P B 10
C23A C 0.4180(9) 0.6864(9) 0.4515(5) 0.050(3) Uani 0.421(15) 1 d D U P B 10
H23D H 0.4576 0.7241 0.4504 0.075 Uiso 0.421(15) 1 calc R U P B 10
H23E H 0.4096 0.6687 0.4188 0.075 Uiso 0.421(15) 1 calc R U P B 10
H23F H 0.4495 0.6557 0.4732 0.075 Uiso 0.421(15) 1 calc R U P B 10
C24A C 0.3330(8) 0.7331(8) 0.5213(4) 0.056(3) Uani 0.421(15) 1 d D U P B 10
H24D H 0.3656 0.7734 0.5184 0.083 Uiso 0.421(15) 1 calc R U P B 10
H24E H 0.3719 0.7053 0.5424 0.083 Uiso 0.421(15) 1 calc R U P B 10
H24F H 0.2705 0.7396 0.5352 0.083 Uiso 0.421(15) 1 calc R U P B 10
C25A C 0.0431(6) 0.5764(5) 0.3933(4) 0.034(2) Uani 0.421(15) 1 d D U P B 10
H25A H 0.0234 0.6186 0.3809 0.041 Uiso 0.421(15) 1 calc R U P B 10
C26A C 0.0855(8) 0.5401(7) 0.3508(4) 0.045(3) Uani 0.421(15) 1 d D U P B 10
H26D H 0.0370 0.5362 0.3241 0.067 Uiso 0.421(15) 1 calc R U P B 10
H26E H 0.1053 0.4983 0.3619 0.067 Uiso 0.421(15) 1 calc R U P B 10
H26F H 0.1412 0.5626 0.3393 0.067 Uiso 0.421(15) 1 calc R U P B 10
C27A C -0.0470(6) 0.5431(7) 0.4102(5) 0.036(3) Uani 0.421(15) 1 d D U P B 10
H27D H -0.0973 0.5449 0.3843 0.053 Uiso 0.421(15) 1 calc R U P B 10
H27E H -0.0693 0.5639 0.4393 0.053 Uiso 0.421(15) 1 calc R U P B 10
H27F H -0.0318 0.4994 0.4177 0.053 Uiso 0.421(15) 1 calc R U P B 10
C28 C -0.0257(4) 0.7241(3) 0.57217(19) 0.0480(16) Uani 0.689(7) 1 d D U P C 7
C29 C -0.0374(5) 0.6527(3) 0.5783(3) 0.0624(19) Uani 0.689(7) 1 d D U P C 7
H29A H 0.0121 0.6371 0.6015 0.094 Uiso 0.689(7) 1 calc R U P C 7
H29B H -0.0309 0.6321 0.5468 0.094 Uiso 0.689(7) 1 calc R U P C 7
H29C H -0.1007 0.6437 0.5904 0.094 Uiso 0.689(7) 1 calc R U P C 7
C30 C -0.0416(4) 0.7549(4) 0.62169(19) 0.0533(18) Uani 0.689(7) 1 d D U P C 7
H30A H 0.0052 0.7386 0.6460 0.080 Uiso 0.689(7) 1 calc R U P C 7
H30B H -0.1064 0.7456 0.6317 0.080 Uiso 0.689(7) 1 calc R U P C 7
H30C H -0.0337 0.8003 0.6189 0.080 Uiso 0.689(7) 1 calc R U P C 7
C31 C 0.0797(4) 0.7349(4) 0.5599(2) 0.0457(18) Uani 0.689(7) 1 d D U P C 7
H31A H 0.1219 0.7170 0.5857 0.069 Uiso 0.689(7) 1 calc R U P C 7
H31B H 0.0919 0.7799 0.5575 0.069 Uiso 0.689(7) 1 calc R U P C 7
H31C H 0.0922 0.7149 0.5289 0.069 Uiso 0.689(7) 1 calc R U P C 7
C32 C -0.2427(4) 0.7198(3) 0.5255(2) 0.0545(18) Uani 0.689(7) 1 d D U P C 7
C33 C -0.2459(6) 0.6504(4) 0.5094(3) 0.063(2) Uani 0.689(7) 1 d D U P C 7
H33A H -0.3117 0.6348 0.5103 0.095 Uiso 0.689(7) 1 calc R U P C 7
H33B H -0.2041 0.6256 0.5314 0.095 Uiso 0.689(7) 1 calc R U P C 7
H33C H -0.2240 0.6469 0.4762 0.095 Uiso 0.689(7) 1 calc R U P C 7
C34 C -0.3132(5) 0.7550(4) 0.4907(3) 0.062(2) Uani 0.689(7) 1 d D U P C 7
H34A H -0.3766 0.7356 0.4914 0.093 Uiso 0.689(7) 1 calc R U P C 7
H34B H -0.2904 0.7530 0.4575 0.093 Uiso 0.689(7) 1 calc R U P C 7
H34C H -0.3173 0.7988 0.5009 0.093 Uiso 0.689(7) 1 calc R U P C 7
C35 C -0.2812(7) 0.7231(5) 0.5774(2) 0.061(2) Uani 0.689(7) 1 d D U P C 7
H35A H -0.3483 0.7097 0.5764 0.092 Uiso 0.689(7) 1 calc R U P C 7
H35B H -0.2765 0.7661 0.5894 0.092 Uiso 0.689(7) 1 calc R U P C 7
H35C H -0.2432 0.6955 0.5991 0.092 Uiso 0.689(7) 1 calc R U P C 7
C36 C -0.1172(4) 0.8457(3) 0.5182(2) 0.0449(15) Uani 0.689(7) 1 d D U P C 7
C37 C -0.0160(5) 0.8736(4) 0.5264(3) 0.0568(19) Uani 0.689(7) 1 d D U P C 7
H37A H -0.0187 0.9190 0.5217 0.085 Uiso 0.689(7) 1 calc R U P C 7
H37B H 0.0269 0.8551 0.5031 0.085 Uiso 0.689(7) 1 calc R U P C 7
H37C H 0.0082 0.8644 0.5596 0.085 Uiso 0.689(7) 1 calc R U P C 7
C38 C -0.1519(5) 0.8670(3) 0.4664(2) 0.0515(17) Uani 0.689(7) 1 d D U P C 7
H38A H -0.1527 0.9127 0.4648 0.077 Uiso 0.689(7) 1 calc R U P C 7
H38B H -0.2166 0.8510 0.4590 0.077 Uiso 0.689(7) 1 calc R U P C 7
H38C H -0.1084 0.8506 0.4425 0.077 Uiso 0.689(7) 1 calc R U P C 7
C39 C -0.1830(5) 0.8762(3) 0.5552(2) 0.0570(18) Uani 0.689(7) 1 d D U P C 7
H39A H -0.1782 0.9218 0.5530 0.086 Uiso 0.689(7) 1 calc R U P C 7
H39B H -0.1631 0.8628 0.5882 0.086 Uiso 0.689(7) 1 calc R U P C 7
H39C H -0.2493 0.8634 0.5480 0.086 Uiso 0.689(7) 1 calc R U P C 7
C28A C -0.0199(7) 0.7086(5) 0.5688(3) 0.056(3) Uani 0.311(7) 1 d D U P C 8
C29A C 0.0060(11) 0.6421(5) 0.5517(4) 0.056(4) Uani 0.311(7) 1 d D U P C 8
H29D H 0.0440 0.6208 0.5775 0.084 Uiso 0.311(7) 1 calc R U P C 8
H29E H 0.0433 0.6450 0.5225 0.084 Uiso 0.311(7) 1 calc R U P C 8
H29F H -0.0528 0.6184 0.5442 0.084 Uiso 0.311(7) 1 calc R U P C 8
C30A C -0.0618(9) 0.7029(8) 0.6194(4) 0.060(4) Uani 0.311(7) 1 d D U P C 8
H30D H -0.0122 0.6879 0.6428 0.091 Uiso 0.311(7) 1 calc R U P C 8
H30E H -0.1153 0.6733 0.6179 0.091 Uiso 0.311(7) 1 calc R U P C 8
H30F H -0.0847 0.7439 0.6297 0.091 Uiso 0.311(7) 1 calc R U P C 8
C31A C 0.0757(10) 0.7445(7) 0.5747(6) 0.059(4) Uani 0.311(7) 1 d D U P C 8
H31D H 0.1201 0.7212 0.5965 0.089 Uiso 0.311(7) 1 calc R U P C 8
H31E H 0.0641 0.7859 0.5885 0.089 Uiso 0.311(7) 1 calc R U P C 8
H31F H 0.1035 0.7492 0.5429 0.089 Uiso 0.311(7) 1 calc R U P C 8
C32A C -0.2385(6) 0.7123(4) 0.5243(4) 0.042(3) Uani 0.311(7) 1 d D U P C 8
C33A C -0.2308(12) 0.6405(5) 0.5310(6) 0.049(3) Uani 0.311(7) 1 d D U P C 8
H33D H -0.2945 0.6217 0.5267 0.074 Uiso 0.311(7) 1 calc R U P C 8
H33E H -0.2042 0.6311 0.5637 0.074 Uiso 0.311(7) 1 calc R U P C 8
H33F H -0.1888 0.6233 0.5068 0.074 Uiso 0.311(7) 1 calc R U P C 8
C34A C -0.2981(10) 0.7227(7) 0.4766(4) 0.043(3) Uani 0.311(7) 1 d D U P C 8
H34D H -0.3618 0.7043 0.4794 0.065 Uiso 0.311(7) 1 calc R U P C 8
H34E H -0.2660 0.7029 0.4497 0.065 Uiso 0.311(7) 1 calc R U P C 8
H34F H -0.3045 0.7677 0.4704 0.065 Uiso 0.311(7) 1 calc R U P C 8
C35A C -0.2959(15) 0.7382(7) 0.5668(4) 0.045(4) Uani 0.311(7) 1 d D U P C 8
H35D H -0.3534 0.7127 0.5704 0.068 Uiso 0.311(7) 1 calc R U P C 8
H35E H -0.3146 0.7815 0.5599 0.068 Uiso 0.311(7) 1 calc R U P C 8
H35F H -0.2561 0.7366 0.5970 0.068 Uiso 0.311(7) 1 calc R U P C 8
C36A C -0.1087(8) 0.8371(4) 0.5246(4) 0.064(4) Uani 0.311(7) 1 d D U P C 8
C37A C -0.0157(9) 0.8643(8) 0.5051(6) 0.065(4) Uani 0.311(7) 1 d D U P C 8
H37D H -0.0199 0.9100 0.5043 0.097 Uiso 0.311(7) 1 calc R U P C 8
H37E H -0.0071 0.8486 0.4721 0.097 Uiso 0.311(7) 1 calc R U P C 8
H37F H 0.0389 0.8516 0.5263 0.097 Uiso 0.311(7) 1 calc R U P C 8
C38A C -0.1914(9) 0.8653(7) 0.4919(6) 0.069(4) Uani 0.311(7) 1 d D U P C 8
H38D H -0.1855 0.9109 0.4914 0.104 Uiso 0.311(7) 1 calc R U P C 8
H38E H -0.2530 0.8537 0.5049 0.104 Uiso 0.311(7) 1 calc R U P C 8
H38F H -0.1877 0.8490 0.4587 0.104 Uiso 0.311(7) 1 calc R U P C 8
C39A C -0.1189(12) 0.8617(7) 0.5770(4) 0.067(4) Uani 0.311(7) 1 d D U P C 8
H39D H -0.1229 0.9074 0.5765 0.101 Uiso 0.311(7) 1 calc R U P C 8
H39E H -0.0631 0.8488 0.5974 0.101 Uiso 0.311(7) 1 calc R U P C 8
H39F H -0.1771 0.8444 0.5903 0.101 Uiso 0.311(7) 1 calc R U P C 8
Si3 Si 0.43081(7) 0.58577(5) 0.25906(4) 0.0326(3) Uani 1 1 d . . . . .
Si4 Si 0.36222(9) 0.56767(5) 0.18038(4) 0.0492(4) Uani 1 1 d . . . . .
O2 O 0.37085(18) 0.61615(14) 0.29832(10) 0.0489(7) Uani 1 1 d . . . . .
N4 N 0.54092(19) 0.55905(13) 0.26689(9) 0.0270(6) Uani 1 1 d . . . . .
N5 N 0.65994(17) 0.61756(12) 0.31337(9) 0.0205(6) Uani 1 1 d . . . . .
N6 N 0.62679(18) 0.52445(12) 0.33962(9) 0.0214(6) Uani 1 1 d . . . . .
C40 C 0.6026(2) 0.56644(15) 0.30410(10) 0.0200(7) Uani 1 1 d . . . . .
C41 C 0.7196(2) 0.60676(16) 0.35465(11) 0.0245(7) Uani 1 1 d . . . . .
H41 H 0.7661 0.6346 0.3685 0.029 Uiso 1 1 calc R U . . .
C42 C 0.6983(2) 0.54950(15) 0.37084(11) 0.0234(7) Uani 1 1 d . . . . .
H42 H 0.7269 0.5295 0.3987 0.028 Uiso 1 1 calc R U . . .
C43 C 0.6691(2) 0.66701(15) 0.27806(11) 0.0214(7) Uani 1 1 d . . . . .
C44 C 0.7370(2) 0.65848(16) 0.24230(12) 0.0272(7) Uani 1 1 d . . . . .
C45 C 0.7429(3) 0.70519(17) 0.20727(12) 0.0318(8) Uani 1 1 d . . . . .
H45 H 0.7876 0.7011 0.1825 0.038 Uiso 1 1 calc R U . . .
C46 C 0.6849(3) 0.75736(17) 0.20809(12) 0.0320(8) Uani 1 1 d . . . . .
H46 H 0.6900 0.7885 0.1838 0.038 Uiso 1 1 calc R U . . .
C47 C 0.6193(2) 0.76494(16) 0.24393(12) 0.0281(8) Uani 1 1 d . . . . .
H47 H 0.5803 0.8013 0.2440 0.034 Uiso 1 1 calc R U . . .
C48 C 0.6101(2) 0.71950(15) 0.27993(11) 0.0234(7) Uani 1 1 d . . . . .
C49 C 0.7972(6) 0.5990(11) 0.2388(5) 0.037(2) Uani 0.525(11) 1 d D U P D 5
H49 H 0.7889 0.5749 0.2694 0.045 Uiso 0.525(11) 1 calc R U P D 5
C50 C 0.7658(7) 0.5564(4) 0.1968(3) 0.046(2) Uani 0.525(11) 1 d D U P D 5
H50A H 0.8055 0.5186 0.1977 0.069 Uiso 0.525(11) 1 calc R U P D 5
H50B H 0.7732 0.5783 0.1660 0.069 Uiso 0.525(11) 1 calc R U P D 5
H50C H 0.6986 0.5448 0.1999 0.069 Uiso 0.525(11) 1 calc R U P D 5
C51 C 0.9052(5) 0.6132(4) 0.2362(4) 0.050(2) Uani 0.525(11) 1 d D U P D 5
H51A H 0.9415 0.5740 0.2390 0.075 Uiso 0.525(11) 1 calc R U P D 5
H51B H 0.9253 0.6412 0.2629 0.075 Uiso 0.525(11) 1 calc R U P D 5
H51C H 0.9173 0.6332 0.2051 0.075 Uiso 0.525(11) 1 calc R U P D 5
C49A C 0.8069(6) 0.6043(13) 0.2447(6) 0.040(3) Uani 0.475(11) 1 d D U P D 6
H49A H 0.7783 0.5696 0.2637 0.048 Uiso 0.475(11) 1 calc R U P D 6
C50A C 0.8271(8) 0.5800(5) 0.1943(3) 0.052(3) Uani 0.475(11) 1 d D U P D 6
H50D H 0.8639 0.5412 0.1972 0.078 Uiso 0.475(11) 1 calc R U P D 6
H50E H 0.8639 0.6113 0.1770 0.078 Uiso 0.475(11) 1 calc R U P D 6
H50F H 0.7664 0.5720 0.1762 0.078 Uiso 0.475(11) 1 calc R U P D 6
C51A C 0.9019(6) 0.6244(4) 0.2710(4) 0.047(3) Uani 0.475(11) 1 d D U P D 6
H51D H 0.9436 0.5878 0.2757 0.071 Uiso 0.475(11) 1 calc R U P D 6
H51E H 0.8887 0.6425 0.3027 0.071 Uiso 0.475(11) 1 calc R U P D 6
H51F H 0.9338 0.6555 0.2512 0.071 Uiso 0.475(11) 1 calc R U P D 6
C52 C 0.5428(2) 0.72879(16) 0.32149(12) 0.0279(7) Uani 1 1 d . . . . .
H52 H 0.5225 0.6866 0.3327 0.033 Uiso 1 1 calc R U . . .
C53 C 0.5990(3) 0.76067(19) 0.36385(13) 0.0380(9) Uani 1 1 d . . . . .
H53A H 0.5572 0.7662 0.3912 0.057 Uiso 1 1 calc R U . . .
H53B H 0.6218 0.8016 0.3533 0.057 Uiso 1 1 calc R U . . .
H53C H 0.6539 0.7346 0.3741 0.057 Uiso 1 1 calc R U . . .
C54 C 0.4526(3) 0.76612(18) 0.30712(14) 0.0385(9) Uani 1 1 d . . . . .
H54A H 0.4104 0.7674 0.3346 0.058 Uiso 1 1 calc R U . . .
H54B H 0.4192 0.7461 0.2792 0.058 Uiso 1 1 calc R U . . .
H54C H 0.4705 0.8088 0.2984 0.058 Uiso 1 1 calc R U . . .
C55 C 0.5903(2) 0.46111(15) 0.34140(11) 0.0247(7) Uani 1 1 d . . . . .
C56 C 0.6445(3) 0.41323(17) 0.32129(12) 0.0333(8) Uani 1 1 d . . . . .
C57 C 0.6082(3) 0.35234(18) 0.32503(15) 0.0474(11) Uani 1 1 d . . . . .
H57 H 0.6428 0.3183 0.3123 0.057 Uiso 1 1 calc R U . . .
C58 C 0.5219(4) 0.3411(2) 0.34720(16) 0.0546(13) Uani 1 1 d . . . . .
H58 H 0.4986 0.2996 0.3495 0.066 Uiso 1 1 calc R U . . .
C59 C 0.4708(3) 0.3896(2) 0.36563(15) 0.0455(10) Uani 1 1 d . . . . .
H59 H 0.4120 0.3809 0.3802 0.055 Uiso 1 1 calc R U . . .
C60 C 0.5025(2) 0.45073(17) 0.36358(12) 0.0312(8) Uani 1 1 d . . . . .
C61 C 0.7375(3) 0.42532(19) 0.29684(14) 0.0414(10) Uani 1 1 d . . . . .
H61 H 0.7484 0.4715 0.2962 0.050 Uiso 1 1 calc R U . . .
C62 C 0.8226(3) 0.3951(3) 0.32522(19) 0.0674(14) Uani 1 1 d . . . . .
H62A H 0.8822 0.4062 0.3100 0.101 Uiso 1 1 calc R U . . .
H62B H 0.8149 0.3495 0.3249 0.101 Uiso 1 1 calc R U . . .
H62C H 0.8248 0.4101 0.3589 0.101 Uiso 1 1 calc R U . . .
C63 C 0.7323(4) 0.4015(3) 0.24428(16) 0.0753(17) Uani 1 1 d . . . . .
H63A H 0.7921 0.4116 0.2288 0.113 Uiso 1 1 calc R U . . .
H63B H 0.6786 0.4217 0.2263 0.113 Uiso 1 1 calc R U . . .
H63C H 0.7228 0.3562 0.2441 0.113 Uiso 1 1 calc R U . . .
C64 C 0.4479(2) 0.50292(19) 0.38664(13) 0.0376(9) Uani 1 1 d . . . . .
H64 H 0.4668 0.5432 0.3714 0.045 Uiso 1 1 calc R U . . .
C65 C 0.3388(3) 0.4960(2) 0.37997(17) 0.0579(13) Uani 1 1 d . . . . .
H65A H 0.3077 0.5337 0.3918 0.087 Uiso 1 1 calc R U . . .
H65B H 0.3178 0.4597 0.3985 0.087 Uiso 1 1 calc R U . . .
H65C H 0.3212 0.4900 0.3454 0.087 Uiso 1 1 calc R U . . .
C66 C 0.4770(3) 0.5055(2) 0.44086(14) 0.0556(12) Uani 1 1 d . . . . .
H66A H 0.4411 0.5387 0.4564 0.083 Uiso 1 1 calc R U . . .
H66B H 0.5457 0.5142 0.4449 0.083 Uiso 1 1 calc R U . . .
H66C H 0.4629 0.4653 0.4560 0.083 Uiso 1 1 calc R U . . .
C67 C 0.3614(5) 0.4767(3) 0.1747(4) 0.033(2) Uani 0.588(9) 1 d D U P E 1
C68 C 0.2914(7) 0.4540(8) 0.1338(5) 0.041(3) Uani 0.588(9) 1 d D U P E 1
H68A H 0.3009 0.4092 0.1284 0.061 Uiso 0.588(9) 1 calc R U P E 1
H68B H 0.3032 0.4769 0.1038 0.061 Uiso 0.588(9) 1 calc R U P E 1
H68C H 0.2255 0.4614 0.1430 0.061 Uiso 0.588(9) 1 calc R U P E 1
C69 C 0.4603(6) 0.4467(5) 0.1671(4) 0.041(2) Uani 0.588(9) 1 d D U P E 1
H69A H 0.4548 0.4011 0.1686 0.061 Uiso 0.588(9) 1 calc R U P E 1
H69B H 0.5062 0.4611 0.1926 0.061 Uiso 0.588(9) 1 calc R U P E 1
H69C H 0.4826 0.4590 0.1352 0.061 Uiso 0.588(9) 1 calc R U P E 1
C70 C 0.3279(7) 0.4513(5) 0.2237(4) 0.039(2) Uani 0.588(9) 1 d D U P E 1
H70A H 0.3220 0.4057 0.2218 0.059 Uiso 0.588(9) 1 calc R U P E 1
H70B H 0.2656 0.4695 0.2305 0.059 Uiso 0.588(9) 1 calc R U P E 1
H70C H 0.3747 0.4625 0.2497 0.059 Uiso 0.588(9) 1 calc R U P E 1
C71 C 0.2496(7) 0.6094(4) 0.1732(4) 0.063(2) Uani 0.588(9) 1 d D U P E 1
C72 C 0.2026(8) 0.6107(4) 0.1216(3) 0.069(3) Uani 0.588(9) 1 d D U P E 1
H72A H 0.1383 0.6286 0.1227 0.103 Uiso 0.588(9) 1 calc R U P E 1
H72B H 0.1982 0.5680 0.1088 0.103 Uiso 0.588(9) 1 calc R U P E 1
H72C H 0.2415 0.6363 0.1005 0.103 Uiso 0.588(9) 1 calc R U P E 1
C73 C 0.1802(6) 0.5756(5) 0.2068(4) 0.065(3) Uani 0.588(9) 1 d D U P E 1
H73A H 0.1196 0.5986 0.2070 0.098 Uiso 0.588(9) 1 calc R U P E 1
H73B H 0.2089 0.5738 0.2400 0.098 Uiso 0.588(9) 1 calc R U P E 1
H73C H 0.1682 0.5331 0.1948 0.098 Uiso 0.588(9) 1 calc R U P E 1
C74 C 0.2577(7) 0.6769(4) 0.1924(4) 0.071(3) Uani 0.588(9) 1 d D U P E 1
H74A H 0.1939 0.6957 0.1924 0.106 Uiso 0.588(9) 1 calc R U P E 1
H74B H 0.2984 0.7013 0.1714 0.106 Uiso 0.588(9) 1 calc R U P E 1
H74C H 0.2861 0.6765 0.2256 0.106 Uiso 0.588(9) 1 calc R U P E 1
C75 C 0.4597(7) 0.5984(5) 0.1291(3) 0.066(2) Uani 0.588(9) 1 d D U P E 1
C76 C 0.5632(6) 0.5829(5) 0.1427(3) 0.064(2) Uani 0.588(9) 1 d D U P E 1
H76A H 0.6044 0.6002 0.1182 0.096 Uiso 0.588(9) 1 calc R U P E 1
H76B H 0.5712 0.5375 0.1442 0.096 Uiso 0.588(9) 1 calc R U P E 1
H76C H 0.5808 0.6011 0.1745 0.096 Uiso 0.588(9) 1 calc R U P E 1
C77 C 0.4536(8) 0.6709(4) 0.1263(3) 0.079(3) Uani 0.588(9) 1 d D U P E 1
H77A H 0.5039 0.6867 0.1059 0.119 Uiso 0.588(9) 1 calc R U P E 1
H77B H 0.4623 0.6885 0.1591 0.119 Uiso 0.588(9) 1 calc R U P E 1
H77C H 0.3908 0.6832 0.1122 0.119 Uiso 0.588(9) 1 calc R U P E 1
C78 C 0.4348(8) 0.5729(6) 0.0772(3) 0.073(3) Uani 0.588(9) 1 d D U P E 1
H78A H 0.4756 0.5932 0.0539 0.110 Uiso 0.588(9) 1 calc R U P E 1
H78B H 0.3675 0.5816 0.0684 0.110 Uiso 0.588(9) 1 calc R U P E 1
H78C H 0.4457 0.5276 0.0766 0.110 Uiso 0.588(9) 1 calc R U P E 1
C67A C 0.3642(8) 0.4793(4) 0.1752(5) 0.038(3) Uani 0.412(9) 1 d D U P E 2
C68A C 0.2948(11) 0.4534(12) 0.1352(6) 0.044(4) Uani 0.412(9) 1 d D U P E 2
H68D H 0.2864 0.4084 0.1400 0.066 Uiso 0.412(9) 1 calc R U P E 2
H68E H 0.3211 0.4609 0.1033 0.066 Uiso 0.412(9) 1 calc R U P E 2
H68F H 0.2328 0.4745 0.1368 0.066 Uiso 0.412(9) 1 calc R U P E 2
C69A C 0.4677(8) 0.4672(6) 0.1596(6) 0.041(3) Uani 0.412(9) 1 d D U P E 2
H69D H 0.4784 0.4221 0.1568 0.062 Uiso 0.412(9) 1 calc R U P E 2
H69E H 0.5133 0.4847 0.1841 0.062 Uiso 0.412(9) 1 calc R U P E 2
H69F H 0.4769 0.4872 0.1282 0.062 Uiso 0.412(9) 1 calc R U P E 2
C70A C 0.3527(12) 0.4404(8) 0.2220(5) 0.043(4) Uani 0.412(9) 1 d D U P E 2
H70D H 0.3586 0.3959 0.2144 0.064 Uiso 0.412(9) 1 calc R U P E 2
H70E H 0.2896 0.4485 0.2348 0.064 Uiso 0.412(9) 1 calc R U P E 2
H70F H 0.4027 0.4523 0.2464 0.064 Uiso 0.412(9) 1 calc R U P E 2
C71A C 0.2136(8) 0.5920(6) 0.1918(4) 0.069(3) Uani 0.412(9) 1 d D U P E 2
C72A C 0.1556(9) 0.5937(6) 0.1430(4) 0.067(4) Uani 0.412(9) 1 d D U P E 2
H72D H 0.0871 0.5938 0.1490 0.100 Uiso 0.412(9) 1 calc R U P E 2
H72E H 0.1710 0.5568 0.1237 0.100 Uiso 0.412(9) 1 calc R U P E 2
H72F H 0.1719 0.6316 0.1251 0.100 Uiso 0.412(9) 1 calc R U P E 2
C73A C 0.1683(8) 0.5420(7) 0.2244(4) 0.069(4) Uani 0.412(9) 1 d D U P E 2
H73D H 0.1015 0.5531 0.2295 0.103 Uiso 0.412(9) 1 calc R U P E 2
H73E H 0.2039 0.5402 0.2558 0.103 Uiso 0.412(9) 1 calc R U P E 2
H73F H 0.1707 0.5011 0.2085 0.103 Uiso 0.412(9) 1 calc R U P E 2
C74A C 0.2011(9) 0.6548(6) 0.2181(4) 0.073(4) Uani 0.412(9) 1 d D U P E 2
H74D H 0.1343 0.6594 0.2268 0.109 Uiso 0.412(9) 1 calc R U P E 2
H74E H 0.2181 0.6891 0.1965 0.109 Uiso 0.412(9) 1 calc R U P E 2
H74F H 0.2429 0.6559 0.2476 0.109 Uiso 0.412(9) 1 calc R U P E 2
C75A C 0.4116(9) 0.6189(4) 0.1393(3) 0.048(2) Uani 0.412(9) 1 d D U P E 2
C76A C 0.5194(8) 0.6193(6) 0.1469(4) 0.054(3) Uani 0.412(9) 1 d D U P E 2
H76D H 0.5466 0.6506 0.1255 0.082 Uiso 0.412(9) 1 calc R U P E 2
H76E H 0.5448 0.5780 0.1392 0.082 Uiso 0.412(9) 1 calc R U P E 2
H76F H 0.5366 0.6297 0.1808 0.082 Uiso 0.412(9) 1 calc R U P E 2
C77A C 0.3780(10) 0.6879(4) 0.1440(4) 0.059(3) Uani 0.412(9) 1 d D U P E 2
H77D H 0.4066 0.7133 0.1189 0.088 Uiso 0.412(9) 1 calc R U P E 2
H77E H 0.3981 0.7040 0.1762 0.088 Uiso 0.412(9) 1 calc R U P E 2
H77F H 0.3081 0.6898 0.1400 0.088 Uiso 0.412(9) 1 calc R U P E 2
C78A C 0.3850(9) 0.5980(5) 0.0863(3) 0.042(3) Uani 0.412(9) 1 d D U P E 2
H78D H 0.4206 0.6233 0.0636 0.063 Uiso 0.412(9) 1 calc R U P E 2
H78E H 0.3161 0.6038 0.0796 0.063 Uiso 0.412(9) 1 calc R U P E 2
H78F H 0.4014 0.5539 0.0824 0.063 Uiso 0.412(9) 1 calc R U P E 2

loop_
_atom_site_aniso_label
_atom_site_aniso_U_11
_atom_site_aniso_U_22
_atom_site_aniso_U_33
_atom_site_aniso_U_23
_atom_site_aniso_U_13
_atom_site_aniso_U_12
Si1 0.0320(5) 0.0424(6) 0.0196(4) -0.0021(4) 0.0023(4) -0.0156(5)
Si2 0.0311(5) 0.0516(7) 0.0177(4) -0.0002(4) 0.0009(4) -0.0088(5)
O1 0.0413(16) 0.0649(19) 0.0297(13) -0.0111(13) 0.0013(11) -0.0213(14)
N1 0.0355(17) 0.056(2) 0.0212(14) -0.0049(14) 0.0051(12) -0.0228(15)
N2 0.0205(15) 0.061(2) 0.0227(14) 0.0044(14) 0.0020(11) -0.0078(14)
N3 0.0212(15) 0.063(2) 0.0256(15) 0.0091(15) -0.0011(12) -0.0101(15)
C1 0.0212(18) 0.058(3) 0.0218(17) 0.0011(17) -0.0056(14) -0.0157(18)
C2 0.0227(19) 0.076(3) 0.0292(19) 0.010(2) 0.0051(15) -0.0011(19)
C3 0.0227(19) 0.078(3) 0.031(2) 0.013(2) 0.0034(15) 0.001(2)
C5 0.029(2) 0.039(2) 0.038(2) -0.0077(17) 0.0120(16) -0.0085(17)
C10 0.0257(19) 0.035(2) 0.039(2) -0.0039(16) -0.0032(15) -0.0034(16)
C11 0.052(3) 0.070(3) 0.043(2) -0.013(2) 0.012(2) -0.020(2)
C12 0.027(2) 0.045(2) 0.047(2) 0.0038(19) -0.0021(17) -0.0019(17)
C4 0.042(3) 0.050(3) 0.027(3) -0.007(3) 0.018(2) -0.023(3)
C6 0.050(3) 0.048(3) 0.048(4) -0.014(3) 0.013(3) -0.013(3)
C7 0.054(3) 0.050(3) 0.048(3) -0.014(3) 0.013(3) -0.019(3)
C8 0.053(3) 0.054(3) 0.044(3) -0.011(2) 0.013(2) -0.024(3)
C9 0.049(3) 0.055(3) 0.035(2) -0.007(2) 0.014(2) -0.024(2)
C13 0.057(3) 0.062(3) 0.040(2) -0.004(2) 0.003(2) -0.026(3)
C14 0.061(4) 0.078(5) 0.041(3) -0.012(3) 0.005(3) -0.031(3)
C15 0.067(4) 0.072(5) 0.056(4) 0.006(4) 0.010(3) 0.005(4)
C4A 0.022(4) 0.027(5) 0.026(4) -0.001(4) -0.007(4) -0.007(4)
C6A 0.022(4) 0.027(5) 0.028(5) -0.005(4) -0.013(4) -0.007(4)
C7A 0.022(4) 0.028(4) 0.028(4) -0.003(3) -0.015(3) -0.008(3)
C8A 0.021(4) 0.027(4) 0.027(4) -0.002(3) -0.015(3) -0.008(3)
C9A 0.025(4) 0.030(4) 0.028(3) -0.001(3) -0.012(3) -0.008(3)
C13A 0.032(4) 0.038(5) 0.035(4) -0.001(3) -0.016(3) -0.007(3)
C14A 0.043(6) 0.062(7) 0.041(5) -0.006(5) -0.014(5) -0.007(5)
C15A 0.033(6) 0.068(7) 0.052(6) 0.015(6) -0.014(5) -0.005(5)
C16 0.022(3) 0.060(3) 0.036(3) 0.010(3) -0.003(2) -0.003(3)
C17 0.025(2) 0.063(3) 0.036(2) 0.007(2) -0.003(2) -0.002(2)
C18 0.030(3) 0.063(4) 0.036(3) 0.009(3) -0.004(2) -0.002(3)
C19 0.034(3) 0.061(4) 0.039(3) 0.012(3) -0.001(2) -0.002(3)
C20 0.031(2) 0.059(3) 0.041(3) 0.010(3) -0.001(2) -0.004(2)
C21 0.024(2) 0.057(3) 0.041(3) 0.010(2) -0.002(2) -0.004(2)
C22 0.033(3) 0.068(4) 0.042(3) 0.003(3) -0.011(2) -0.002(3)
C23 0.036(5) 0.079(5) 0.062(5) 0.005(4) -0.014(4) -0.015(4)
C24 0.050(4) 0.079(6) 0.051(4) -0.006(4) -0.019(3) 0.000(4)
C25 0.024(3) 0.056(3) 0.045(3) 0.008(3) -0.006(3) -0.003(3)
C26 0.039(4) 0.076(6) 0.066(5) -0.003(4) -0.011(4) 0.006(4)
C27 0.028(4) 0.048(4) 0.054(5) 0.012(4) -0.008(4) -0.006(3)
C16A 0.018(3) 0.050(4) 0.028(3) 0.008(3) 0.001(2) -0.008(3)
C17A 0.021(3) 0.054(4) 0.029(3) 0.007(3) 0.001(2) -0.009(3)
C18A 0.027(3) 0.056(4) 0.030(3) 0.009(3) -0.004(2) -0.009(3)
C19A 0.029(3) 0.053(4) 0.031(3) 0.013(3) -0.005(3) -0.009(3)
C20A 0.025(3) 0.051(4) 0.031(3) 0.012(3) -0.002(3) -0.009(3)
C21A 0.020(3) 0.049(4) 0.030(3) 0.010(3) -0.001(2) -0.007(3)
C22A 0.026(3) 0.058(4) 0.035(3) 0.003(3) 0.000(3) -0.013(3)
C23A 0.026(5) 0.070(6) 0.055(5) 0.003(5) 0.003(5) -0.015(5)
C24A 0.049(5) 0.069(6) 0.049(5) -0.006(5) -0.002(4) -0.018(5)
C25A 0.021(3) 0.048(4) 0.033(3) 0.010(3) -0.003(3) -0.004(3)
C26A 0.025(5) 0.060(6) 0.048(5) -0.001(5) -0.009(4) 0.003(5)
C27A 0.023(4) 0.046(5) 0.038(5) 0.014(5) -0.011(4) -0.007(4)
C28 0.038(3) 0.079(4) 0.026(3) 0.006(3) -0.002(2) 0.009(3)
C29 0.061(4) 0.079(4) 0.047(3) 0.021(3) 0.002(3) 0.007(3)
C30 0.041(3) 0.098(5) 0.020(3) 0.001(3) -0.003(2) 0.011(3)
C31 0.032(3) 0.082(4) 0.022(3) -0.004(3) -0.008(2) 0.009(3)
C32 0.038(3) 0.095(4) 0.031(3) 0.005(3) 0.009(3) -0.026(3)
C33 0.055(4) 0.093(5) 0.042(4) 0.001(4) 0.006(3) -0.040(4)
C34 0.036(3) 0.110(5) 0.040(3) 0.002(4) 0.000(3) -0.024(4)
C35 0.044(4) 0.104(6) 0.037(4) 0.011(4) 0.010(3) -0.013(4)
C36 0.045(3) 0.051(3) 0.039(3) -0.008(2) 0.000(2) 0.007(3)
C37 0.058(4) 0.054(4) 0.058(4) -0.013(3) -0.005(3) -0.005(3)
C38 0.057(4) 0.051(4) 0.046(3) 0.006(3) 0.001(3) 0.011(3)
C39 0.058(4) 0.066(4) 0.047(3) -0.013(3) 0.001(3) 0.015(3)
C28A 0.060(6) 0.085(8) 0.023(5) 0.004(5) 0.003(5) 0.007(5)
C29A 0.060(7) 0.082(8) 0.026(5) 0.010(5) 0.006(5) 0.013(6)
C30A 0.063(7) 0.092(9) 0.025(5) 0.004(6) 0.001(5) 0.007(6)
C31A 0.061(8) 0.089(9) 0.029(7) -0.005(6) 0.001(6) 0.004(7)
C32A 0.038(6) 0.057(6) 0.030(5) 0.010(5) 0.003(5) -0.006(5)
C33A 0.047(7) 0.063(7) 0.039(6) 0.013(6) 0.004(6) -0.009(6)
C34A 0.034(6) 0.060(7) 0.035(6) 0.000(5) -0.004(5) -0.006(5)
C35A 0.042(7) 0.063(7) 0.032(6) 0.012(6) 0.005(5) -0.002(6)
C36A 0.088(8) 0.043(6) 0.062(7) -0.017(5) 0.027(6) -0.017(6)
C37A 0.092(9) 0.041(7) 0.063(8) -0.018(6) 0.026(7) -0.021(6)
C38A 0.094(9) 0.045(7) 0.070(8) -0.012(6) 0.024(7) -0.010(6)
C39A 0.089(9) 0.049(7) 0.065(7) -0.021(6) 0.025(7) -0.016(6)
Si3 0.0310(5) 0.0290(5) 0.0363(5) 0.0031(4) -0.0167(4) -0.0021(4)
Si4 0.0645(8) 0.0258(6) 0.0530(7) 0.0063(5) -0.0438(6) -0.0048(5)
O2 0.0311(15) 0.0553(18) 0.0596(18) -0.0031(15) -0.0057(13) 0.0078(13)
N4 0.0293(15) 0.0301(16) 0.0210(13) 0.0026(12) -0.0057(11) -0.0043(13)
N5 0.0165(13) 0.0255(15) 0.0192(13) -0.0006(11) -0.0027(10) -0.0005(11)
N6 0.0181(13) 0.0260(15) 0.0197(13) 0.0037(11) -0.0039(10) -0.0008(11)
C40 0.0148(15) 0.0257(17) 0.0193(15) -0.0021(13) -0.0004(12) 0.0006(13)
C41 0.0181(16) 0.0315(19) 0.0232(16) -0.0033(14) -0.0064(13) -0.0016(14)
C42 0.0200(16) 0.0311(19) 0.0185(15) 0.0010(14) -0.0061(12) -0.0009(14)
C43 0.0208(16) 0.0225(17) 0.0205(15) 0.0008(13) -0.0038(12) -0.0046(14)
C44 0.0246(18) 0.0315(19) 0.0255(17) 0.0009(14) 0.0019(13) 0.0001(15)
C45 0.0310(19) 0.040(2) 0.0252(17) 0.0024(16) 0.0061(14) 0.0005(17)
C46 0.037(2) 0.032(2) 0.0267(17) 0.0061(15) -0.0010(15) -0.0047(17)
C47 0.0263(18) 0.0265(19) 0.0307(18) 0.0011(15) -0.0065(14) 0.0010(15)
C48 0.0168(16) 0.0285(18) 0.0243(16) -0.0021(14) -0.0046(12) -0.0036(14)
C49 0.038(4) 0.036(5) 0.040(5) 0.008(4) 0.019(4) 0.007(4)
C50 0.052(5) 0.040(4) 0.047(4) -0.004(3) 0.016(3) 0.010(4)
C51 0.042(4) 0.048(4) 0.060(5) 0.006(4) 0.014(4) 0.011(4)
C49A 0.038(5) 0.045(5) 0.039(5) 0.005(4) 0.012(4) 0.012(4)
C50A 0.049(5) 0.056(5) 0.053(5) -0.005(4) 0.011(4) 0.015(4)
C51A 0.038(4) 0.054(5) 0.050(5) 0.013(4) 0.003(4) 0.018(4)
C52 0.0253(18) 0.0262(18) 0.0323(18) -0.0001(15) 0.0037(14) 0.0025(15)
C53 0.039(2) 0.044(2) 0.0304(19) -0.0047(17) 0.0012(16) 0.0086(18)
C54 0.028(2) 0.038(2) 0.049(2) -0.0032(18) 0.0020(16) 0.0058(17)
C55 0.0267(18) 0.0231(18) 0.0233(16) 0.0048(14) -0.0111(13) -0.0030(14)
C56 0.039(2) 0.030(2) 0.0287(18) 0.0017(15) -0.0136(15) 0.0035(17)
C57 0.068(3) 0.024(2) 0.049(2) -0.0006(18) -0.022(2) 0.003(2)
C58 0.069(3) 0.039(3) 0.054(3) 0.013(2) -0.029(2) -0.026(2)
C59 0.043(2) 0.043(3) 0.049(2) 0.016(2) -0.0133(19) -0.018(2)
C60 0.0293(19) 0.038(2) 0.0256(17) 0.0108(15) -0.0110(14) -0.0089(16)
C61 0.042(2) 0.039(2) 0.042(2) -0.0083(18) -0.0036(17) 0.0146(18)
C62 0.050(3) 0.071(3) 0.079(3) -0.005(3) -0.020(2) 0.009(3)
C63 0.057(3) 0.124(5) 0.045(3) -0.022(3) -0.001(2) 0.019(3)
C64 0.0265(19) 0.052(2) 0.0341(19) 0.0136(18) 0.0017(15) -0.0034(18)
C65 0.029(2) 0.080(3) 0.065(3) 0.025(3) 0.002(2) -0.004(2)
C66 0.048(3) 0.083(3) 0.036(2) 0.000(2) 0.0013(19) 0.008(2)
C67 0.034(4) 0.026(4) 0.036(4) -0.009(3) -0.016(3) -0.008(3)
C68 0.042(5) 0.037(5) 0.042(6) -0.013(5) -0.018(5) -0.011(5)
C69 0.040(4) 0.034(4) 0.048(5) -0.005(4) -0.012(3) 0.005(3)
C70 0.045(5) 0.027(4) 0.045(4) 0.002(3) -0.014(3) -0.009(4)
C71 0.055(4) 0.050(4) 0.079(5) -0.008(3) -0.036(3) 0.023(3)
C72 0.062(5) 0.062(5) 0.078(5) -0.003(4) -0.042(4) 0.023(4)
C73 0.049(5) 0.060(5) 0.084(6) -0.019(4) -0.037(4) 0.029(4)
C74 0.068(5) 0.051(4) 0.089(6) -0.011(4) -0.035(4) 0.029(4)
C75 0.073(5) 0.088(5) 0.034(3) 0.017(3) -0.012(3) -0.036(4)
C76 0.065(5) 0.093(6) 0.034(3) 0.012(4) -0.001(3) -0.038(5)
C77 0.092(6) 0.086(6) 0.057(4) 0.026(4) -0.013(4) -0.039(5)
C78 0.077(6) 0.107(6) 0.035(4) 0.016(4) -0.010(4) -0.029(5)
C67A 0.052(6) 0.030(5) 0.034(6) 0.008(5) 0.004(5) 0.004(5)
C68A 0.059(8) 0.036(7) 0.037(7) 0.009(6) 0.005(7) 0.002(7)
C69A 0.058(7) 0.026(6) 0.040(6) 0.008(5) 0.001(5) 0.012(5)
C70A 0.056(7) 0.032(6) 0.041(6) 0.008(5) 0.003(5) 0.004(5)
C71A 0.049(6) 0.109(8) 0.045(5) -0.023(5) -0.027(4) 0.040(5)
C72A 0.046(6) 0.109(8) 0.043(6) -0.018(6) -0.024(5) 0.040(6)
C73A 0.041(6) 0.114(9) 0.049(6) -0.016(6) -0.017(5) 0.034(6)
C74A 0.056(6) 0.107(8) 0.053(6) -0.030(6) -0.026(5) 0.049(6)
C75A 0.077(6) 0.034(4) 0.030(4) 0.009(3) -0.017(4) -0.027(4)
C76A 0.078(7) 0.050(5) 0.034(5) 0.017(4) -0.013(5) -0.031(5)
C77A 0.098(7) 0.033(5) 0.044(5) 0.012(4) -0.021(5) -0.025(5)
C78A 0.069(6) 0.030(5) 0.026(4) 0.009(4) -0.013(4) -0.015(4)

loop_
_atom_type_symbol
_atom_type_description
_atom_type_scat_dispersion_real
_atom_type_scat_dispersion_imag
_atom_type_scat_source
C C 0.0033 0.0016 ' International Tables Vol C Tables 4.2.6.8 and 6.1.1.4'
H H 0.0000 0.0000 ' International Tables Vol C Tables 4.2.6.8 and 6.1.1.4'
N N 0.0061 0.0033 ' International Tables Vol C Tables 4.2.6.8 and 6.1.1.4'
O O 0.0106 0.0060 ' International Tables Vol C Tables 4.2.6.8 and 6.1.1.4'
Si Si 0.0817 0.0704 ' International Tables Vol C Tables 4.2.6.8 and 6.1.1.4'

loop_
_geom_angle_atom_site_label_1
_geom_angle_atom_site_label_2
_geom_angle_atom_site_label_3
_geom_angle
O1 Si1 N1 126.39(15)
O1 Si1 Si2 120.95(12)
N1 Si1 Si2 112.64(11)
C28 Si2 C32 114.3(3)
C36A Si2 C32A 118.4(4)
C28 Si2 C36 111.5(3)
C32 Si2 C36 110.3(3)
C36A Si2 C28A 114.2(4)
C32A Si2 C28A 108.7(4)
C36A Si2 Si1 107.5(3)
C28 Si2 Si1 109.31(19)
C32 Si2 Si1 107.0(2)
C32A Si2 Si1 104.0(3)
C36 Si2 Si1 103.93(17)
C28A Si2 Si1 102.2(3)
C1 N1 Si1 131.7(2)
C4 N2 C1 123.3(7)
C4 N2 C2 127.0(7)
C1 N2 C2 109.3(3)
C1 N2 C4A 124.5(12)
C2 N2 C4A 125.7(12)
C16A N3 C1 118.9(8)
C16A N3 C3 129.7(8)
C1 N3 C3 109.7(3)
C1 N3 C16 126.0(6)
C3 N3 C16 124.2(6)
N1 C1 N2 126.8(4)
N1 C1 N3 127.1(3)
N2 C1 N3 105.9(3)
C3 C2 N2 108.0(3)
C3 C2 H2 126.0
N2 C2 H2 126.0
C2 C3 N3 107.0(4)
C2 C3 H3 126.5
N3 C3 H3 126.5
C4A C5 C6A 119.7(7)
C6 C5 C4 115.4(5)
C4A C5 C10 128.4(5)
C6 C5 C10 125.4(4)
C6A C5 C10 111.5(5)
C4 C5 C10 119.1(4)
C5 C10 C12 112.6(3)
C5 C10 C11 109.8(3)
C12 C10 C11 110.8(3)
C5 C10 H10 107.8
C12 C10 H10 107.8
C11 C10 H10 107.8
C10 C11 H11A 109.5
C10 C11 H11B 109.5
H11A C11 H11B 109.5
C10 C11 H11C 109.5
H11A C11 H11C 109.5
H11B C11 H11C 109.5
C10 C12 H12A 109.5
C10 C12 H12B 109.5
H12A C12 H12B 109.5
C10 C12 H12C 109.5
H12A C12 H12C 109.5
H12B C12 H12C 109.5
N2 C4 C9 114.4(5)
N2 C4 C5 122.2(4)
C9 C4 C5 123.4(5)
C7 C6 C5 122.2(6)
C7 C6 H6 118.9
C5 C6 H6 118.9
C8 C7 C6 120.6(6)
C8 C7 H7 119.7
C6 C7 H7 119.7
C7 C8 C9 121.4(5)
C7 C8 H8 119.3
C9 C8 H8 119.3
C8 C9 C4 116.8(5)
C8 C9 C13 120.7(5)
C4 C9 C13 122.4(6)
C15 C13 C14 110.2(5)
C15 C13 C9 115.2(5)
C14 C13 C9 111.3(5)
C15 C13 H13 106.5
C14 C13 H13 106.5
C9 C13 H13 106.5
C13 C14 H14A 109.5
C13 C14 H14B 109.5
H14A C14 H14B 109.5
C13 C14 H14C 109.5
H14A C14 H14C 109.5
H14B C14 H14C 109.5
C13 C15 H15A 109.5
C13 C15 H15B 109.5
H15A C15 H15B 109.5
C13 C15 H15C 109.5
H15A C15 H15C 109.5
H15B C15 H15C 109.5
C5 C4A C9A 122.2(7)
C5 C4A N2 112.1(6)
C9A C4A N2 125.4(7)
C7A C6A C5 118.4(6)
C7A C6A H6A 120.8
C5 C6A H6A 120.8
C8A C7A C6A 120.4(6)
C8A C7A H7A 119.8
C6A C7A H7A 119.8
C7A C8A C9A 121.5(5)
C7A C8A H8A 119.3
C9A C8A H8A 119.3
C8A C9A C4A 117.0(6)
C8A C9A C13A 120.6(6)
C4A C9A C13A 122.0(6)
C15A C13A C14A 108.3(6)
C15A C13A C9A 114.1(6)
C14A C13A C9A 111.0(6)
C15A C13A H13A 107.7
C14A C13A H13A 107.7
C9A C13A H13A 107.7
C13A C14A H14D 109.5
C13A C14A H14E 109.5
H14D C14A H14E 109.5
C13A C14A H14F 109.5
H14D C14A H14F 109.5
H14E C14A H14F 109.5
C13A C15A H15D 109.5
C13A C15A H15E 109.5
H15D C15A H15E 109.5
C13A C15A H15F 109.5
H15D C15A H15F 109.5
H15E C15A H15F 109.5
C21 C16 C17 123.0(5)
C21 C16 N3 121.1(4)
C17 C16 N3 115.8(5)
C18 C17 C16 116.3(5)
C18 C17 C22 122.0(5)
C16 C17 C22 121.7(5)
C19 C18 C17 121.4(5)
C19 C18 H18 119.3
C17 C18 H18 119.3
C18 C19 C20 121.1(5)
C18 C19 H19 119.4
C20 C19 H19 119.4
C19 C20 C21 120.6(6)
C19 C20 H20 119.7
C21 C20 H20 119.7
C20 C21 C16 117.6(5)
C20 C21 C25 120.3(5)
C16 C21 C25 122.0(4)
C17 C22 C24 113.7(6)
C17 C22 C23 110.8(5)
C24 C22 C23 109.5(5)
C17 C22 H22 107.6
C24 C22 H22 107.6
C23 C22 H22 107.6
C22 C23 H23A 109.5
C22 C23 H23B 109.5
H23A C23 H23B 109.5
C22 C23 H23C 109.5
H23A C23 H23C 109.5
H23B C23 H23C 109.5
C22 C24 H24A 109.5
C22 C24 H24B 109.5
H24A C24 H24B 109.5
C22 C24 H24C 109.5
H24A C24 H24C 109.5
H24B C24 H24C 109.5
C21 C25 C27 113.2(5)
C21 C25 C26 109.5(5)
C27 C25 C26 109.6(5)
C21 C25 H25 108.1
C27 C25 H25 108.1
C26 C25 H25 108.1
C25 C26 H26A 109.5
C25 C26 H26B 109.5
H26A C26 H26B 109.5
C25 C26 H26C 109.5
H26A C26 H26C 109.5
H26B C26 H26C 109.5
C25 C27 H27A 109.5
C25 C27 H27B 109.5
H27A C27 H27B 109.5
C25 C27 H27C 109.5
H27A C27 H27C 109.5
H27B C27 H27C 109.5
N3 C16A C21A 117.1(5)
N3 C16A C17A 119.9(6)
C21A C16A C17A 123.0(5)
C18A C17A C16A 116.2(6)
C18A C17A C22A 121.5(5)
C16A C17A C22A 122.2(5)
C19A C18A C17A 121.4(5)
C19A C18A H18A 119.3
C17A C18A H18A 119.3
C18A C19A C20A 121.2(5)
C18A C19A H19A 119.4
C20A C19A H19A 119.4
C19A C20A C21A 120.5(6)
C19A C20A H20A 119.8
C21A C20A H20A 119.8
C20A C21A C16A 117.6(5)
C20A C21A C25A 120.7(5)
C16A C21A C25A 121.7(4)
C17A C22A C24A 113.0(6)
C17A C22A C23A 110.6(5)
C24A C22A C23A 109.1(5)
C17A C22A H22A 108.0
C24A C22A H22A 108.0
C23A C22A H22A 108.0
C22A C23A H23D 109.5
C22A C23A H23E 109.5
H23D C23A H23E 109.5
C22A C23A H23F 109.5
H23D C23A H23F 109.5
H23E C23A H23F 109.5
C22A C24A H24D 109.5
C22A C24A H24E 109.5
H24D C24A H24E 109.5
C22A C24A H24F 109.5
H24D C24A H24F 109.5
H24E C24A H24F 109.5
C21A C25A C27A 113.7(5)
C21A C25A C26A 109.8(5)
C27A C25A C26A 110.1(6)
C21A C25A H25A 107.7
C27A C25A H25A 107.7
C26A C25A H25A 107.7
C25A C26A H26D 109.5
C25A C26A H26E 109.5
H26D C26A H26E 109.5
C25A C26A H26F 109.5
H26D C26A H26F 109.5
H26E C26A H26F 109.5
C25A C27A H27D 109.5
C25A C27A H27E 109.5
H27D C27A H27E 109.5
C25A C27A H27F 109.5
H27D C27A H27F 109.5
H27E C27A H27F 109.5
C30 C28 C31 107.8(5)
C30 C28 C29 107.9(6)
C31 C28 C29 106.2(5)
C30 C28 Si2 113.0(4)
C31 C28 Si2 112.5(4)
C29 C28 Si2 109.1(4)
C28 C29 H29A 109.5
C28 C29 H29B 109.5
H29A C29 H29B 109.5
C28 C29 H29C 109.5
H29A C29 H29C 109.5
H29B C29 H29C 109.5
C28 C30 H30A 109.5
C28 C30 H30B 109.5
H30A C30 H30B 109.5
C28 C30 H30C 109.5
H30A C30 H30C 109.5
H30B C30 H30C 109.5
C28 C31 H31A 109.5
C28 C31 H31B 109.5
H31A C31 H31B 109.5
C28 C31 H31C 109.5
H31A C31 H31C 109.5
H31B C31 H31C 109.5
C34 C32 C33 106.3(6)
C34 C32 C35 108.2(5)
C33 C32 C35 107.5(5)
C34 C32 Si2 110.9(4)
C33 C32 Si2 110.3(5)
C35 C32 Si2 113.3(5)
C32 C33 H33A 109.5
C32 C33 H33B 109.5
H33A C33 H33B 109.5
C32 C33 H33C 109.5
H33A C33 H33C 109.5
H33B C33 H33C 109.5
C32 C34 H34A 109.5
C32 C34 H34B 109.5
H34A C34 H34B 109.5
C32 C34 H34C 109.5
H34A C34 H34C 109.5
H34B C34 H34C 109.5
C32 C35 H35A 109.5
C32 C35 H35B 109.5
H35A C35 H35B 109.5
C32 C35 H35C 109.5
H35A C35 H35C 109.5
H35B C35 H35C 109.5
C37 C36 C39 108.1(5)
C37 C36 C38 105.5(5)
C39 C36 C38 108.1(5)
C37 C36 Si2 111.1(5)
C39 C36 Si2 113.8(4)
C38 C36 Si2 109.9(4)
C36 C37 H37A 109.5
C36 C37 H37B 109.5
H37A C37 H37B 109.5
C36 C37 H37C 109.5
H37A C37 H37C 109.5
H37B C37 H37C 109.5
C36 C38 H38A 109.5
C36 C38 H38B 109.5
H38A C38 H38B 109.5
C36 C38 H38C 109.5
H38A C38 H38C 109.5
H38B C38 H38C 109.5
C36 C39 H39A 109.5
C36 C39 H39B 109.5
H39A C39 H39B 109.5
C36 C39 H39C 109.5
H39A C39 H39C 109.5
H39B C39 H39C 109.5
C30A C28A C31A 107.9(6)
C30A C28A C29A 107.9(6)
C31A C28A C29A 106.0(6)
C30A C28A Si2 110.6(8)
C31A C28A Si2 111.5(9)
C29A C28A Si2 112.6(7)
C28A C29A H29D 109.5
C28A C29A H29E 109.5
H29D C29A H29E 109.5
C28A C29A H29F 109.5
H29D C29A H29F 109.5
H29E C29A H29F 109.5
C28A C30A H30D 109.5
C28A C30A H30E 109.5
H30D C30A H30E 109.5
C28A C30A H30F 109.5
H30D C30A H30F 109.5
H30E C30A H30F 109.5
C28A C31A H31D 109.5
C28A C31A H31E 109.5
H31D C31A H31E 109.5
C28A C31A H31F 109.5
H31D C31A H31F 109.5
H31E C31A H31F 109.5
C34A C32A C35A 108.3(6)
C34A C32A C33A 106.0(6)
C35A C32A C33A 107.5(6)
C34A C32A Si2 110.7(8)
C35A C32A Si2 111.4(10)
C33A C32A Si2 112.7(8)
C32A C33A H33D 109.5
C32A C33A H33E 109.5
H33D C33A H33E 109.5
C32A C33A H33F 109.5
H33D C33A H33F 109.5
H33E C33A H33F 109.5
C32A C34A H34D 109.5
C32A C34A H34E 109.5
H34D C34A H34E 109.5
C32A C34A H34F 109.5
H34D C34A H34F 109.5
H34E C34A H34F 109.5
C32A C35A H35D 109.5
C32A C35A H35E 109.5
H35D C35A H35E 109.5
C32A C35A H35F 109.5
H35D C35A H35F 109.5
H35E C35A H35F 109.5
C37A C36A C39A 108.1(6)
C37A C36A C38A 105.5(6)
C39A C36A C38A 108.1(7)
C37A C36A Si2 113.2(8)
C39A C36A Si2 112.1(8)
C38A C36A Si2 109.4(8)
C36A C37A H37D 109.5
C36A C37A H37E 109.5
H37D C37A H37E 109.5
C36A C37A H37F 109.5
H37D C37A H37F 109.5
H37E C37A H37F 109.5
C36A C38A H38D 109.5
C36A C38A H38E 109.5
H38D C38A H38E 109.5
C36A C38A H38F 109.5
H38D C38A H38F 109.5
H38E C38A H38F 109.5
C36A C39A H39D 109.5
C36A C39A H39E 109.5
H39D C39A H39E 109.5
C36A C39A H39F 109.5
H39D C39A H39F 109.5
H39E C39A H39F 109.5
O2 Si3 N4 126.10(15)
O2 Si3 Si4 120.08(12)
N4 Si3 Si4 113.70(11)
C75A Si4 C67A 124.9(5)
C71 Si4 C67 118.7(4)
C71 Si4 C75 111.0(5)
C67 Si4 C75 105.0(4)
C75A Si4 C71A 110.6(5)
C67A Si4 C71A 105.4(4)
C75A Si4 Si3 109.7(3)
C71 Si4 Si3 109.5(3)
C67A Si4 Si3 103.0(5)
C67 Si4 Si3 103.7(3)
C75 Si4 Si3 108.3(2)
C71A Si4 Si3 100.3(3)
C40 N4 Si3 129.4(2)
C40 N5 C41 110.0(3)
C40 N5 C43 121.8(2)
C41 N5 C43 126.8(3)
C40 N6 C42 109.7(3)
C40 N6 C55 124.4(3)
C42 N6 C55 125.6(3)
N4 C40 N6 127.8(3)
N4 C40 N5 126.6(3)
N6 C40 N5 105.6(2)
C42 C41 N5 106.7(3)
C42 C41 H41 126.6
N5 C41 H41 126.6
C41 C42 N6 108.0(3)
C41 C42 H42 126.0
N6 C42 H42 126.0
C48 C43 C44 123.2(3)
C48 C43 N5 119.5(3)
C44 C43 N5 117.2(3)
C45 C44 C43 117.0(3)
C45 C44 C49A 121.3(8)
C43 C44 C49A 121.4(8)
C45 C44 C49 120.1(7)
C43 C44 C49 122.8(7)
C46 C45 C44 121.0(3)
C46 C45 H45 119.5
C44 C45 H45 119.5
C45 C46 C47 120.9(3)
C45 C46 H46 119.5
C47 C46 H46 119.5
C46 C47 C48 120.5(3)
C46 C47 H47 119.7
C48 C47 H47 119.7
C43 C48 C47 117.4(3)
C43 C48 C52 121.2(3)
C47 C48 C52 121.3(3)
C50 C49 C44 113.9(11)
C50 C49 C51 109.4(6)
C44 C49 C51 112.5(13)
C50 C49 H49 106.9
C44 C49 H49 106.9
C51 C49 H49 106.9
C49 C50 H50A 109.5
C49 C50 H50B 109.5
H50A C50 H50B 109.5
C49 C50 H50C 109.5
H50A C50 H50C 109.5
H50B C50 H50C 109.5
C49 C51 H51A 109.5
C49 C51 H51B 109.5
H51A C51 H51B 109.5
C49 C51 H51C 109.5
H51A C51 H51C 109.5
H51B C51 H51C 109.5
C44 C49A C50A 111.5(15)
C44 C49A C51A 110.4(13)
C50A C49A C51A 109.3(6)
C44 C49A H49A 108.5
C50A C49A H49A 108.5
C51A C49A H49A 108.5
C49A C50A H50D 109.5
C49A C50A H50E 109.5
H50D C50A H50E 109.5
C49A C50A H50F 109.5
H50D C50A H50F 109.5
H50E C50A H50F 109.5
C49A C51A H51D 109.5
C49A C51A H51E 109.5
H51D C51A H51E 109.5
C49A C51A H51F 109.5
H51D C51A H51F 109.5
H51E C51A H51F 109.5
C48 C52 C54 113.8(3)
C48 C52 C53 108.4(3)
C54 C52 C53 110.6(3)
C48 C52 H52 108.0
C54 C52 H52 108.0
C53 C52 H52 108.0
C52 C53 H53A 109.5
C52 C53 H53B 109.5
H53A C53 H53B 109.5
C52 C53 H53C 109.5
H53A C53 H53C 109.5
H53B C53 H53C 109.5
C52 C54 H54A 109.5
C52 C54 H54B 109.5
H54A C54 H54B 109.5
C52 C54 H54C 109.5
H54A C54 H54C 109.5
H54B C54 H54C 109.5
C56 C55 C60 123.5(3)
C56 C55 N6 118.2(3)
C60 C55 N6 118.4(3)
C55 C56 C57 116.5(4)
C55 C56 C61 122.8(3)
C57 C56 C61 120.8(4)
C58 C57 C56 120.9(4)
C58 C57 H57 119.6
C56 C57 H57 119.6
C59 C58 C57 120.5(4)
C59 C58 H58 119.7
C57 C58 H58 119.7
C58 C59 C60 121.8(4)
C58 C59 H59 119.1
C60 C59 H59 119.1
C59 C60 C55 116.9(4)
C59 C60 C64 120.9(3)
C55 C60 C64 122.1(3)
C56 C61 C63 110.9(4)
C56 C61 C62 111.3(4)
C63 C61 C62 110.1(4)
C56 C61 H61 108.1
C63 C61 H61 108.1
C62 C61 H61 108.1
C61 C62 H62A 109.5
C61 C62 H62B 109.5
H62A C62 H62B 109.5
C61 C62 H62C 109.5
H62A C62 H62C 109.5
H62B C62 H62C 109.5
C61 C63 H63A 109.5
C61 C63 H63B 109.5
H63A C63 H63B 109.5
C61 C63 H63C 109.5
H63A C63 H63C 109.5
H63B C63 H63C 109.5
C60 C64 C66 108.6(3)
C60 C64 C65 113.4(4)
C66 C64 C65 109.9(3)
C60 C64 H64 108.3
C66 C64 H64 108.3
C65 C64 H64 108.3
C64 C65 H65A 109.5
C64 C65 H65B 109.5
H65A C65 H65B 109.5
C64 C65 H65C 109.5
H65A C65 H65C 109.5
H65B C65 H65C 109.5
C64 C66 H66A 109.5
C64 C66 H66B 109.5
H66A C66 H66B 109.5
C64 C66 H66C 109.5
H66A C66 H66C 109.5
H66B C66 H66C 109.5
C68 C67 C70 108.6(4)
C68 C67 C69 108.2(4)
C70 C67 C69 106.3(5)
C68 C67 Si4 112.0(8)
C70 C67 Si4 106.4(6)
C69 C67 Si4 114.9(5)
C67 C68 H68A 109.5
C67 C68 H68B 109.5
H68A C68 H68B 109.5
C67 C68 H68C 109.5
H68A C68 H68C 109.5
H68B C68 H68C 109.5
C67 C69 H69A 109.5
C67 C69 H69B 109.5
H69A C69 H69B 109.5
C67 C69 H69C 109.5
H69A C69 H69C 109.5
H69B C69 H69C 109.5
C67 C70 H70A 109.5
C67 C70 H70B 109.5
H70A C70 H70B 109.5
C67 C70 H70C 109.5
H70A C70 H70C 109.5
H70B C70 H70C 109.5
C72 C71 C74 108.8(6)
C72 C71 C73 107.9(7)
C74 C71 C73 105.7(8)
C72 C71 Si4 116.2(7)
C74 C71 Si4 112.0(6)
C73 C71 Si4 105.6(6)
C71 C72 H72A 109.5
C71 C72 H72B 109.5
H72A C72 H72B 109.5
C71 C72 H72C 109.5
H72A C72 H72C 109.5
H72B C72 H72C 109.5
C71 C73 H73A 109.5
C71 C73 H73B 109.5
H73A C73 H73B 109.5
C71 C73 H73C 109.5
H73A C73 H73C 109.5
H73B C73 H73C 109.5
C71 C74 H74A 109.5
C71 C74 H74B 109.5
H74A C74 H74B 109.5
C71 C74 H74C 109.5
H74A C74 H74C 109.5
H74B C74 H74C 109.5
C76 C75 C78 108.8(8)
C76 C75 C77 106.2(6)
C78 C75 C77 107.2(6)
C76 C75 Si4 114.0(5)
C78 C75 Si4 112.4(5)
C77 C75 Si4 107.9(7)
C75 C76 H76A 109.5
C75 C76 H76B 109.5
H76A C76 H76B 109.5
C75 C76 H76C 109.5
H76A C76 H76C 109.5
H76B C76 H76C 109.5
C75 C77 H77A 109.5
C75 C77 H77B 109.5
H77A C77 H77B 109.5
C75 C77 H77C 109.5
H77A C77 H77C 109.5
H77B C77 H77C 109.5
C75 C78 H78A 109.5
C75 C78 H78B 109.5
H78A C78 H78B 109.5
C75 C78 H78C 109.5
H78A C78 H78C 109.5
H78B C78 H78C 109.5
C68A C67A C70A 108.4(4)
C68A C67A C69A 108.0(4)
C70A C67A C69A 105.9(5)
C68A C67A Si4 113.7(12)
C70A C67A Si4 118.1(10)
C69A C67A Si4 101.8(7)
C67A C68A H68D 109.5
C67A C68A H68E 109.5
H68D C68A H68E 109.5
C67A C68A H68F 109.5
H68D C68A H68F 109.5
H68E C68A H68F 109.5
C67A C69A H69D 109.5
C67A C69A H69E 109.5
H69D C69A H69E 109.5
C67A C69A H69F 109.5
H69D C69A H69F 109.5
H69E C69A H69F 109.5
C67A C70A H70D 109.5
C67A C70A H70E 109.5
H70D C70A H70E 109.5
C67A C70A H70F 109.5
H70D C70A H70F 109.5
H70E C70A H70F 109.5
C72A C71A C74A 108.8(6)
C72A C71A C73A 108.0(8)
C74A C71A C73A 105.8(8)
C72A C71A Si4 110.4(7)
C74A C71A Si4 113.9(7)
C73A C71A Si4 109.7(6)
C71A C72A H72D 109.5
C71A C72A H72E 109.5
H72D C72A H72E 109.5
C71A C72A H72F 109.5
H72D C72A H72F 109.5
H72E C72A H72F 109.5
C71A C73A H73D 109.5
C71A C73A H73E 109.5
H73D C73A H73E 109.5
C71A C73A H73F 109.5
H73D C73A H73F 109.5
H73E C73A H73F 109.5
C71A C74A H74D 109.5
C71A C74A H74E 109.5
H74D C74A H74E 109.5
C71A C74A H74F 109.5
H74D C74A H74F 109.5
H74E C74A H74F 109.5
C76A C75A C78A 109.0(8)
C76A C75A C77A 106.6(6)
C78A C75A C77A 106.9(6)
C76A C75A Si4 109.7(6)
C78A C75A Si4 110.1(5)
C77A C75A Si4 114.4(8)
C75A C76A H76D 109.5
C75A C76A H76E 109.5
H76D C76A H76E 109.5
C75A C76A H76F 109.5
H76D C76A H76F 109.5
H76E C76A H76F 109.5
C75A C77A H77D 109.5
C75A C77A H77E 109.5
H77D C77A H77E 109.5
C75A C77A H77F 109.5
H77D C77A H77F 109.5
H77E C77A H77F 109.5
C75A C78A H78D 109.5
C75A C78A H78E 109.5
H78D C78A H78E 109.5
C75A C78A H78F 109.5
H78D C78A H78F 109.5
H78E C78A H78F 109.5

loop_
_geom_bond_atom_site_label_1
_geom_bond_atom_site_label_2
_geom_bond_distance
Si1 O1 1.537(3)
Si1 N1 1.646(3)
Si1 Si2 2.3582(19)
Si2 C36A 1.808(8)
Si2 C28 1.919(5)
Si2 C32 1.942(5)
Si2 C32A 1.950(8)
Si2 C36 1.992(6)
Si2 C28A 2.040(8)
N1 C1 1.319(5)
N2 C4 1.362(8)
N2 C1 1.364(5)
N2 C2 1.401(5)
N2 C4A 1.605(11)
N3 C16A 1.353(8)
N3 C1 1.368(5)
N3 C3 1.402(5)
N3 C16 1.524(7)
C2 C3 1.338(6)
C2 H2 0.9500
C3 H3 0.9500
C5 C4A 1.339(11)
C5 C6 1.392(9)
C5 C6A 1.424(14)
C5 C4 1.432(8)
C5 C10 1.519(5)
C10 C12 1.532(5)
C10 C11 1.532(5)
C10 H10 1.0000
C11 H11A 0.9800
C11 H11B 0.9800
C11 H11C 0.9800
C12 H12A 0.9800
C12 H12B 0.9800
C12 H12C 0.9800
C4 C9 1.409(6)
C6 C7 1.390(7)
C6 H6 0.9500
C7 C8 1.371(8)
C7 H7 0.9500
C8 C9 1.399(8)
C8 H8 0.9500
C9 C13 1.531(7)
C13 C15 1.474(7)
C13 C14 1.525(7)
C13 H13 1.0000
C14 H14A 0.9800
C14 H14B 0.9800
C14 H14C 0.9800
C15 H15A 0.9800
C15 H15B 0.9800
C15 H15C 0.9800
C4A C9A 1.409(6)
C6A C7A 1.391(7)
C6A H6A 0.9500
C7A C8A 1.372(9)
C7A H7A 0.9500
C8A C9A 1.400(9)
C8A H8A 0.9500
C9A C13A 1.534(8)
C13A C15A 1.481(7)
C13A C14A 1.529(8)
C13A H13A 1.0000
C14A H14D 0.9800
C14A H14E 0.9800
C14A H14F 0.9800
C15A H15D 0.9800
C15A H15E 0.9800
C15A H15F 0.9800
C16 C21 1.400(7)
C16 C17 1.420(6)
C17 C18 1.402(7)
C17 C22 1.508(8)
C18 C19 1.376(9)
C18 H18 0.9500
C19 C20 1.383(8)
C19 H19 0.9500
C20 C21 1.396(6)
C20 H20 0.9500
C21 C25 1.514(7)
C22 C24 1.529(7)
C22 C23 1.551(7)
C22 H22 1.0000
C23 H23A 0.9800
C23 H23B 0.9800
C23 H23C 0.9800
C24 H24A 0.9800
C24 H24B 0.9800
C24 H24C 0.9800
C25 C27 1.538(6)
C25 C26 1.549(9)
C25 H25 1.0000
C26 H26A 0.9800
C26 H26B 0.9800
C26 H26C 0.9800
C27 H27A 0.9800
C27 H27B 0.9800
C27 H27C 0.9800
C16A C21A 1.401(7)
C16A C17A 1.419(6)
C17A C18A 1.401(7)
C17A C22A 1.509(8)
C18A C19A 1.375(9)
C18A H18A 0.9500
C19A C20A 1.384(8)
C19A H19A 0.9500
C20A C21A 1.396(6)
C20A H20A 0.9500
C21A C25A 1.513(7)
C22A C24A 1.532(7)
C22A C23A 1.551(8)
C22A H22A 1.0000
C23A H23D 0.9800
C23A H23E 0.9800
C23A H23F 0.9800
C24A H24D 0.9800
C24A H24E 0.9800
C24A H24F 0.9800
C25A C27A 1.537(7)
C25A C26A 1.546(9)
C25A H25A 1.0000
C26A H26D 0.9800
C26A H26E 0.9800
C26A H26F 0.9800
C27A H27D 0.9800
C27A H27E 0.9800
C27A H27F 0.9800
C28 C30 1.540(7)
C28 C31 1.544(7)
C28 C29 1.545(9)
C29 H29A 0.9800
C29 H29B 0.9800
C29 H29C 0.9800
C30 H30A 0.9800
C30 H30B 0.9800
C30 H30C 0.9800
C31 H31A 0.9800
C31 H31B 0.9800
C31 H31C 0.9800
C32 C34 1.540(7)
C32 C33 1.550(8)
C32 C35 1.550(6)
C33 H33A 0.9800
C33 H33B 0.9800
C33 H33C 0.9800
C34 H34A 0.9800
C34 H34B 0.9800
C34 H34C 0.9800
C35 H35A 0.9800
C35 H35B 0.9800
C35 H35C 0.9800
C36 C37 1.544(8)
C36 C39 1.547(7)
C36 C38 1.556(8)
C37 H37A 0.9800
C37 H37B 0.9800
C37 H37C 0.9800
C38 H38A 0.9800
C38 H38B 0.9800
C38 H38C 0.9800
C39 H39A 0.9800
C39 H39B 0.9800
C39 H39C 0.9800
C28A C30A 1.540(7)
C28A C31A 1.544(8)
C28A C29A 1.546(9)
C29A H29D 0.9800
C29A H29E 0.9800
C29A H29F 0.9800
C30A H30D 0.9800
C30A H30E 0.9800
C30A H30F 0.9800
C31A H31D 0.9800
C31A H31E 0.9800
C31A H31F 0.9800
C32A C34A 1.540(7)
C32A C35A 1.550(7)
C32A C33A 1.551(8)
C33A H33D 0.9800
C33A H33E 0.9800
C33A H33F 0.9800
C34A H34D 0.9800
C34A H34E 0.9800
C34A H34F 0.9800
C35A H35D 0.9800
C35A H35E 0.9800
C35A H35F 0.9800
C36A C37A 1.544(8)
C36A C39A 1.548(7)
C36A C38A 1.556(8)
C37A H37D 0.9800
C37A H37E 0.9800
C37A H37F 0.9800
C38A H38D 0.9800
C38A H38E 0.9800
C38A H38F 0.9800
C39A H39D 0.9800
C39A H39E 0.9800
C39A H39F 0.9800
Si3 O2 1.541(3)
Si3 N4 1.648(3)
Si3 Si4 2.361(2)
Si4 C75A 1.739(8)
Si4 C71 1.813(8)
Si4 C67A 1.896(8)
Si4 C67 1.953(6)
Si4 C75 2.111(8)
Si4 C71A 2.179(10)
N4 C40 1.319(4)
N5 C40 1.373(4)
N5 C41 1.398(4)
N5 C43 1.447(4)
N6 C40 1.360(4)
N6 C42 1.396(4)
N6 C55 1.450(4)
C41 C42 1.342(5)
C41 H41 0.9500
C42 H42 0.9500
C43 C48 1.396(5)
C43 C44 1.409(4)
C44 C45 1.394(5)
C44 C49A 1.52(2)
C44 C49 1.53(2)
C45 C46 1.381(5)
C45 H45 0.9500
C46 C47 1.386(5)
C46 H46 0.9500
C47 C48 1.398(5)
C47 H47 0.9500
C48 C52 1.527(4)
C49 C50 1.521(8)
C49 C51 1.545(8)
C49 H49 1.0000
C50 H50A 0.9800
C50 H50B 0.9800
C50 H50C 0.9800
C51 H51A 0.9800
C51 H51B 0.9800
C51 H51C 0.9800
C49A C50A 1.520(8)
C49A C51A 1.545(8)
C49A H49A 1.0000
C50A H50D 0.9800
C50A H50E 0.9800
C50A H50F 0.9800
C51A H51D 0.9800
C51A H51E 0.9800
C51A H51F 0.9800
C52 C54 1.530(5)
C52 C53 1.537(5)
C52 H52 1.0000
C53 H53A 0.9800
C53 H53B 0.9800
C53 H53C 0.9800
C54 H54A 0.9800
C54 H54B 0.9800
C54 H54C 0.9800
C55 C56 1.403(5)
C55 C60 1.414(5)
C56 C57 1.404(5)
C56 C61 1.514(5)
C57 C58 1.398(7)
C57 H57 0.9500
C58 C59 1.370(7)
C58 H58 0.9500
C59 C60 1.384(5)
C59 H59 0.9500
C60 C64 1.509(5)
C61 C63 1.533(6)
C61 C62 1.536(6)
C61 H61 1.0000
C62 H62A 0.9800
C62 H62B 0.9800
C62 H62C 0.9800
C63 H63A 0.9800
C63 H63B 0.9800
C63 H63C 0.9800
C64 C66 1.531(5)
C64 C65 1.536(5)
C64 H64 1.0000
C65 H65A 0.9800
C65 H65B 0.9800
C65 H65C 0.9800
C66 H66A 0.9800
C66 H66B 0.9800
C66 H66C 0.9800
C67 C68 1.537(5)
C67 C70 1.546(6)
C67 C69 1.548(6)
C68 H68A 0.9800
C68 H68B 0.9800
C68 H68C 0.9800
C69 H69A 0.9800
C69 H69B 0.9800
C69 H69C 0.9800
C70 H70A 0.9800
C70 H70B 0.9800
C70 H70C 0.9800
C71 C72 1.539(8)
C71 C74 1.540(9)
C71 C73 1.550(13)
C72 H72A 0.9800
C72 H72B 0.9800
C72 H72C 0.9800
C73 H73A 0.9800
C73 H73B 0.9800
C73 H73C 0.9800
C74 H74A 0.9800
C74 H74B 0.9800
C74 H74C 0.9800
C75 C76 1.514(11)
C75 C78 1.555(8)
C75 C77 1.557(11)
C76 H76A 0.9800
C76 H76B 0.9800
C76 H76C 0.9800
C77 H77A 0.9800
C77 H77B 0.9800
C77 H77C 0.9800
C78 H78A 0.9800
C78 H78B 0.9800
C78 H78C 0.9800
C67A C68A 1.538(5)
C67A C70A 1.547(6)
C67A C69A 1.550(6)
C68A H68D 0.9800
C68A H68E 0.9800
C68A H68F 0.9800
C69A H69D 0.9800
C69A H69E 0.9800
C69A H69F 0.9800
C70A H70D 0.9800
C70A H70E 0.9800
C70A H70F 0.9800
C71A C72A 1.539(9)
C71A C74A 1.540(9)
C71A C73A 1.550(13)
C72A H72D 0.9800
C72A H72E 0.9800
C72A H72F 0.9800
C73A H73D 0.9800
C73A H73E 0.9800
C73A H73F 0.9800
C74A H74D 0.9800
C74A H74E 0.9800
C74A H74F 0.9800
C75A C76A 1.513(11)
C75A C78A 1.554(8)
C75A C77A 1.557(11)
C76A H76D 0.9800
C76A H76E 0.9800
C76A H76F 0.9800
C77A H77D 0.9800
C77A H77E 0.9800
C77A H77F 0.9800
C78A H78D 0.9800
C78A H78E 0.9800
C78A H78F 0.9800

loop_
_geom_torsion_atom_site_label_1
_geom_torsion_atom_site_label_2
_geom_torsion_atom_site_label_3
_geom_torsion_atom_site_label_4
_geom_torsion
O1 Si1 N1 C1 -2.6(5)
Si2 Si1 N1 C1 178.8(4)
Si1 N1 C1 N2 93.8(5)
Si1 N1 C1 N3 -90.0(5)
C4 N2 C1 N1 5.2(6)
C2 N2 C1 N1 178.1(3)
C4A N2 C1 N1 6.2(6)
C4 N2 C1 N3 -171.7(4)
C2 N2 C1 N3 1.3(4)
C4A N2 C1 N3 -170.6(5)
C16A N3 C1 N1 -11.5(6)
C3 N3 C1 N1 -178.2(3)
C16 N3 C1 N1 -0.6(6)
C16A N3 C1 N2 165.3(4)
C3 N3 C1 N2 -1.4(4)
C16 N3 C1 N2 176.2(4)
C4 N2 C2 C3 171.9(4)
C1 N2 C2 C3 -0.7(4)
C4A N2 C2 C3 171.1(5)
N2 C2 C3 N3 -0.2(4)
C16A N3 C3 C2 -163.9(6)
C1 N3 C3 C2 1.0(4)
C16 N3 C3 C2 -176.7(4)
C4A C5 C10 C12 138.0(19)
C6 C5 C10 C12 -41.9(7)
C6A C5 C10 C12 -50.0(9)
C4 C5 C10 C12 136.0(7)
C4A C5 C10 C11 -98.0(19)
C6 C5 C10 C11 82.1(6)
C6A C5 C10 C11 74.0(9)
C4 C5 C10 C11 -100.0(8)
C1 N2 C4 C9 87.2(10)
C2 N2 C4 C9 -84.4(10)
C1 N2 C4 C5 -95.4(11)
C2 N2 C4 C5 93.0(11)
C6 C5 C4 N2 177.7(9)
C10 C5 C4 N2 -0.4(15)
C6 C5 C4 C9 -5.2(15)
C10 C5 C4 C9 176.7(8)
C4 C5 C6 C7 3.6(11)
C10 C5 C6 C7 -178.4(5)
C5 C6 C7 C8 -1.2(11)
C6 C7 C8 C9 0.0(10)
C7 C8 C9 C4 -1.3(11)
C7 C8 C9 C13 179.2(6)
N2 C4 C9 C8 -178.6(8)
C5 C4 C9 C8 4.1(15)
N2 C4 C9 C13 0.8(14)
C5 C4 C9 C13 -176.5(8)
C8 C9 C13 C15 -57.8(8)
C4 C9 C13 C15 122.8(9)
C8 C9 C13 C14 68.6(7)
C4 C9 C13 C14 -110.7(9)
C6A C5 C4A C9A 11(3)
C10 C5 C4A C9A -177.4(14)
C6A C5 C4A N2 -175.1(14)
C10 C5 C4A N2 -4(3)
C1 N2 C4A C5 -94(2)
C2 N2 C4A C5 96(2)
C1 N2 C4A C9A 80(3)
C2 N2 C4A C9A -91(3)
C4A C5 C6A C7A -10(2)
C10 C5 C6A C7A 177.7(11)
C5 C6A C7A C8A 3(2)
C6A C7A C8A C9A 2(2)
C7A C8A C9A C4A 0(2)
C7A C8A C9A C13A 173.0(11)
C5 C4A C9A C8A -6(3)
N2 C4A C9A C8A -179(2)
C5 C4A C9A C13A -179.5(18)
N2 C4A C9A C13A 8(3)
C8A C9A C13A C15A -68.9(13)
C4A C9A C13A C15A 104.2(18)
C8A C9A C13A C14A 53.9(12)
C4A C9A C13A C14A -133.1(18)
C1 N3 C16 C21 92.4(10)
C3 N3 C16 C21 -90.4(10)
C1 N3 C16 C17 -85.8(9)
C3 N3 C16 C17 91.5(9)
C21 C16 C17 C18 0.2(15)
N3 C16 C17 C18 178.3(8)
C21 C16 C17 C22 179.5(9)
N3 C16 C17 C22 -2.4(13)
C16 C17 C18 C19 1.1(13)
C22 C17 C18 C19 -178.2(8)
C17 C18 C19 C20 -1.4(13)
C18 C19 C20 C21 0.4(12)
C19 C20 C21 C16 0.9(12)
C19 C20 C21 C25 177.1(7)
C17 C16 C21 C20 -1.2(14)
N3 C16 C21 C20 -179.2(8)
C17 C16 C21 C25 -177.4(9)
N3 C16 C21 C25 4.7(14)
C18 C17 C22 C24 -27.5(10)
C16 C17 C22 C24 153.2(9)
C18 C17 C22 C23 96.2(10)
C16 C17 C22 C23 -83.1(10)
C20 C21 C25 C27 46.9(10)
C16 C21 C25 C27 -137.0(9)
C20 C21 C25 C26 -75.8(9)
C16 C21 C25 C26 100.3(10)
C1 N3 C16A C21A 93.1(12)
C3 N3 C16A C21A -103.2(11)
C1 N3 C16A C17A -85.7(13)
C3 N3 C16A C17A 78.0(14)
N3 C16A C17A C18A -177.9(12)
C21A C16A C17A C18A 3.3(19)
N3 C16A C17A C22A 0.7(18)
C21A C16A C17A C22A -178.0(11)
C16A C17A C18A C19A -2.2(17)
C22A C17A C18A C19A 179.2(10)
C17A C18A C19A C20A 0.3(17)
C18A C19A C20A C21A 0.5(16)
C19A C20A C21A C16A 0.6(15)
C19A C20A C21A C25A 177.5(9)
N3 C16A C21A C20A 178.6(11)
C17A C16A C21A C20A -2.6(18)
N3 C16A C21A C25A 1.7(17)
C17A C16A C21A C25A -179.5(11)
C18A C17A C22A C24A -45.3(13)
C16A C17A C22A C24A 136.1(12)
C18A C17A C22A C23A 77.3(13)
C16A C17A C22A C23A -101.3(12)
C20A C21A C25A C27A 34.0(12)
C16A C21A C25A C27A -149.2(11)
C20A C21A C25A C26A -89.8(11)
C16A C21A C25A C26A 87.0(12)
C32A Si2 C36A C37A -160.4(8)
C28A Si2 C36A C37A 69.5(8)
Si1 Si2 C36A C37A -43.1(8)
C32A Si2 C36A C39A 76.9(8)
C28A Si2 C36A C39A -53.1(9)
Si1 Si2 C36A C39A -165.7(7)
C32A Si2 C36A C38A -43.0(9)
C28A Si2 C36A C38A -173.1(7)
Si1 Si2 C36A C38A 74.3(7)
O2 Si3 N4 C40 -11.3(4)
Si4 Si3 N4 C40 172.7(3)
Si3 N4 C40 N6 102.8(4)
Si3 N4 C40 N5 -81.1(4)
C42 N6 C40 N4 177.1(3)
C55 N6 C40 N4 2.9(5)
C42 N6 C40 N5 0.3(3)
C55 N6 C40 N5 -173.9(3)
C41 N5 C40 N4 -176.7(3)
C43 N5 C40 N4 -9.6(5)
C41 N5 C40 N6 0.1(3)
C43 N5 C40 N6 167.2(3)
C40 N5 C41 C42 -0.5(3)
C43 N5 C41 C42 -166.8(3)
N5 C41 C42 N6 0.7(3)
C40 N6 C42 C41 -0.6(4)
C55 N6 C42 C41 173.5(3)
C40 N5 C43 C48 93.6(4)
C41 N5 C43 C48 -101.6(4)
C40 N5 C43 C44 -84.8(4)
C41 N5 C43 C44 80.0(4)
C48 C43 C44 C45 -0.8(5)
N5 C43 C44 C45 177.6(3)
C48 C43 C44 C49A 173.3(5)
N5 C43 C44 C49A -8.3(6)
C48 C43 C44 C49 -176.3(4)
N5 C43 C44 C49 2.1(6)
C43 C44 C45 C46 0.3(5)
C49A C44 C45 C46 -173.8(5)
C49 C44 C45 C46 176.0(4)
C44 C45 C46 C47 0.3(5)
C45 C46 C47 C48 -0.5(5)
C44 C43 C48 C47 0.6(5)
N5 C43 C48 C47 -177.7(3)
C44 C43 C48 C52 -175.6(3)
N5 C43 C48 C52 6.1(4)
C46 C47 C48 C43 0.0(5)
C46 C47 C48 C52 176.2(3)
C45 C44 C49 C50 -69.7(11)
C43 C44 C49 C50 105.7(11)
C45 C44 C49 C51 55.5(10)
C43 C44 C49 C51 -129.0(9)
C45 C44 C49A C50A -41.3(13)
C43 C44 C49A C50A 144.9(10)
C45 C44 C49A C51A 80.4(11)
C43 C44 C49A C51A -93.4(13)
C43 C48 C52 C54 -150.8(3)
C47 C48 C52 C54 33.1(4)
C43 C48 C52 C53 85.7(4)
C47 C48 C52 C53 -90.4(4)
C40 N6 C55 C56 94.2(4)
C42 N6 C55 C56 -79.1(4)
C40 N6 C55 C60 -86.2(4)
C42 N6 C55 C60 100.5(4)
C60 C55 C56 C57 -1.4(5)
N6 C55 C56 C57 178.1(3)
C60 C55 C56 C61 178.8(3)
N6 C55 C56 C61 -1.6(5)
C55 C56 C57 C58 0.8(5)
C61 C56 C57 C58 -179.4(3)
C56 C57 C58 C59 0.2(6)
C57 C58 C59 C60 -0.7(6)
C58 C59 C60 C55 0.1(5)
C58 C59 C60 C64 -176.5(3)
C56 C55 C60 C59 0.9(5)
N6 C55 C60 C59 -178.6(3)
C56 C55 C60 C64 177.5(3)
N6 C55 C60 C64 -2.0(4)
C55 C56 C61 C63 -122.1(4)
C57 C56 C61 C63 58.1(5)
C55 C56 C61 C62 114.9(4)
C57 C56 C61 C62 -64.8(5)
C59 C60 C64 C66 83.1(4)
C55 C60 C64 C66 -93.4(4)
C59 C60 C64 C65 -39.4(5)
C55 C60 C64 C65 144.2(3)
C67 Si4 C71 C72 -70.0(9)
C75 Si4 C71 C72 51.7(8)
Si3 Si4 C71 C72 171.2(6)
C67 Si4 C71 C74 164.1(7)
C75 Si4 C71 C74 -74.2(8)
Si3 Si4 C71 C74 45.4(8)
C67 Si4 C71 C73 49.6(7)
C75 Si4 C71 C73 171.3(5)
Si3 Si4 C71 C73 -69.2(5)
C75A Si4 C67A C68A -73.6(8)
C71A Si4 C67A C68A 56.1(7)
Si3 Si4 C67A C68A 160.8(6)
C75A Si4 C67A C70A 157.6(8)
C71A Si4 C67A C70A -72.7(8)
Si3 Si4 C67A C70A 32.0(8)
C75A Si4 C67A C69A 42.3(9)
C71A Si4 C67A C69A 171.9(7)
Si3 Si4 C67A C69A -83.3(7)
C67A Si4 C75A C76A -75.5(8)
C71A Si4 C75A C76A 157.0(6)
Si3 Si4 C75A C76A 47.3(7)
C67A Si4 C75A C78A 44.5(10)
C71A Si4 C75A C78A -83.0(8)
Si3 Si4 C75A C78A 167.2(6)
C67A Si4 C75A C77A 164.9(7)
C71A Si4 C75A C77A 37.4(7)
Si3 Si4 C75A C77A -72.4(6)
